data_7018409
loop_
_publ_author_name
'Sun, Hongsui'
'Ritch, Jamie S.'
'Hayes, Paul G.'

_publ_section_title
;
 Ring-opening polymerisation of rac-lactide mediated by cationic zinc
 complexes featuring P-stereogenic bisphosphinimine ligands.
;
_journal_issue 13
_journal_name_full 'Dalton transactions (Cambridge, England : 2003)'
_journal_page_first 3701
_journal_page_last 3713
_journal_paper_doi 10.1039/c2dt11954d
_journal_volume 41
_journal_year 2012
_chemical_formula_sum 'C74 H57 B F20 N2 O P2'
_chemical_formula_weight 1442.97
_chemical_name_systematic
;
?
;
_space_group_IT_number 14
_symmetry_cell_setting monoclinic
_symmetry_space_group_name_Hall '-P 2yn'
_symmetry_space_group_name_H-M 'P 1 21/n 1'
_atom_sites_solution_hydrogens geom
_atom_sites_solution_primary direct
_atom_sites_solution_secondary difmap
_audit_creation_method SHELXL-97
_cell_angle_alpha 90.00
_cell_angle_beta 99.0010(10)
_cell_angle_gamma 90.00
_cell_formula_units_Z 8
_cell_length_a 17.8759(16)
_cell_length_b 19.0247(17)
_cell_length_c 39.597(4)
_cell_measurement_temperature 173(2)
_cell_volume 13300(2)
_computing_cell_refinement 'Bruker SMART'
_computing_data_collection 'Bruker SMART'
_computing_data_reduction 'Bruker SAINT'
_computing_molecular_graphics 'Bruker SHELXTL'
_computing_publication_material 'Bruker SHELXTL'
_computing_structure_refinement 'SHELXL-97 (Sheldrick, 1997)'
_computing_structure_solution 'SHELXS-97 (Sheldrick, 1990)'
_diffrn_ambient_temperature 173(2)
_diffrn_measured_fraction_theta_full 1.000
_diffrn_measured_fraction_theta_max 0.997
_diffrn_measurement_device_type 'CCD area detector'
_diffrn_measurement_method 'phi and omega scans'
_diffrn_radiation_monochromator graphite
_diffrn_radiation_source 'fine-focus sealed tube'
_diffrn_radiation_type MoK\a
_diffrn_radiation_wavelength 0.71073
_diffrn_reflns_av_R_equivalents 0.1609
_diffrn_reflns_av_sigmaI/netI 0.1768
_diffrn_reflns_limit_h_max 23
_diffrn_reflns_limit_h_min -23
_diffrn_reflns_limit_k_max 24
_diffrn_reflns_limit_k_min -24
_diffrn_reflns_limit_l_max 51
_diffrn_reflns_limit_l_min -51
_diffrn_reflns_number 190763
_diffrn_reflns_theta_full 25.00
_diffrn_reflns_theta_max 27.55
_diffrn_reflns_theta_min 1.57
_exptl_absorpt_coefficient_mu 0.169
_exptl_absorpt_correction_T_max 0.9849
_exptl_absorpt_correction_T_min 0.9554
_exptl_absorpt_correction_type multi-scan
_exptl_absorpt_process_details 'Blessing, R. H. (1995) Acta Cryst. A51, 33-38'
_exptl_crystal_colour colourless
_exptl_crystal_density_diffrn 1.441
_exptl_crystal_density_method 'not measured'
_exptl_crystal_description block
_exptl_crystal_F_000 5904
_exptl_crystal_size_max 0.27
_exptl_crystal_size_mid 0.16
_exptl_crystal_size_min 0.09
_refine_diff_density_max 0.560
_refine_diff_density_min -0.458
_refine_diff_density_rms 0.069
_refine_ls_extinction_method none
_refine_ls_goodness_of_fit_ref 0.839
_refine_ls_hydrogen_treatment mixed
_refine_ls_matrix_type full
_refine_ls_number_parameters 1786
_refine_ls_number_reflns 30607
_refine_ls_number_restraints 1
_refine_ls_restrained_S_all 0.840
_refine_ls_R_factor_all 0.2007
_refine_ls_R_factor_gt 0.0611
_refine_ls_shift/su_max 0.028
_refine_ls_shift/su_mean 0.001
_refine_ls_structure_factor_coef Fsqd
_refine_ls_weighting_details 'calc w=1/[\s^2^(Fo^2^)+(0.0741P)^2^+0.0000P] where P=(Fo^2^+2Fc^2^)/3'
_refine_ls_weighting_scheme calc
_refine_ls_wR_factor_gt 0.1436
_refine_ls_wR_factor_ref 0.1839
_reflns_number_gt 10176
_reflns_number_total 30607
_reflns_threshold_expression >2sigma(I)
_cod_data_source_file c2dt11954d.txt
_cod_data_source_block ph10058_0m
_cod_depositor_comments
;
The following automatic conversions were performed:

'_symmetry_cell_setting' value 'Monoclinic' changed to 'monoclinic'
according to /home/saulius/struct/CIF-dictionaries/cif_core.dic
dictionary named 'cif_core.dic' version 2.4.1 from 2010-06-29.

Automatic conversion script
Id: cif_fix_values 1715 2011-07-08 13:25:40Z adriana 
;
_cod_original_cell_volume 13301(2)
_cod_original_sg_symbol_H-M P2(1)/n
_cod_database_code 7018409

loop_
_symmetry_equiv_pos_as_xyz
'x, y, z'
'-x+1/2, y+1/2, -z+1/2'
'-x, -y, -z'
'x-1/2, -y-1/2, z-1/2'

loop_
_atom_site_label
_atom_site_type_symbol
_atom_site_fract_x
_atom_site_fract_y
_atom_site_fract_z
_atom_site_U_iso_or_equiv
_atom_site_adp_type
_atom_site_occupancy
_atom_site_symmetry_multiplicity
_atom_site_calc_flag
_atom_site_refinement_flags
_atom_site_disorder_assembly
_atom_site_disorder_group
P1 P 0.24317(6) 0.72855(6) 0.10206(3) 0.0269(3) Uani 1 1 d . . .
P2 P 0.14900(6) 0.46270(6) 0.12307(3) 0.0315(3) Uani 1 1 d . . .
O1 O 0.16623(14) 0.61670(14) 0.14196(7) 0.0261(7) Uani 1 1 d . . .
N1 N 0.20406(18) 0.68125(17) 0.07260(8) 0.0276(8) Uani 1 1 d . . .
N2 N 0.23189(17) 0.48819(18) 0.11655(9) 0.0322(9) Uani 1 1 d . . .
H1A H 0.2339 0.5309 0.1082 0.039 Uiso 1 1 calc R . .
C1 C 0.1964(2) 0.7423(2) 0.13939(10) 0.0256(10) Uani 1 1 d . . .
C2 C 0.1885(2) 0.8065(2) 0.15550(11) 0.0352(11) Uani 1 1 d . . .
H2 H 0.2076 0.8479 0.1465 0.042 Uiso 1 1 calc R . .
C3 C 0.1531(3) 0.8116(2) 0.18457(11) 0.0390(12) Uani 1 1 d . . .
H3 H 0.1500 0.8561 0.1952 0.047 Uiso 1 1 calc R . .
C4 C 0.1227(2) 0.7533(2) 0.19819(11) 0.0368(12) Uani 1 1 d . . .
H4 H 0.0984 0.7578 0.2178 0.044 Uiso 1 1 calc R . .
C5 C 0.1279(2) 0.6878(2) 0.18297(10) 0.0294(11) Uani 1 1 d . . .
C6 C 0.1646(2) 0.6852(2) 0.15392(10) 0.0273(10) Uani 1 1 d . . .
C7 C 0.1040(2) 0.6170(2) 0.18816(10) 0.0265(10) Uani 1 1 d . . .
C8 C 0.0640(2) 0.5828(3) 0.21106(10) 0.0328(11) Uani 1 1 d . . .
H8 H 0.0450 0.6084 0.2285 0.039 Uiso 1 1 calc R . .
C9 C 0.0529(2) 0.5114(3) 0.20776(11) 0.0358(12) Uani 1 1 d . . .
H9 H 0.0257 0.4882 0.2233 0.043 Uiso 1 1 calc R . .
C10 C 0.0797(2) 0.4718(2) 0.18277(11) 0.0355(11) Uani 1 1 d . . .
H10 H 0.0711 0.4225 0.1816 0.043 Uiso 1 1 calc R . .
C11 C 0.1197(2) 0.5046(2) 0.15905(10) 0.0272(10) Uani 1 1 d . . .
C12 C 0.1288(2) 0.5763(2) 0.16322(10) 0.0257(10) Uani 1 1 d . . .
C13 C 0.2691(2) 0.8158(2) 0.08983(11) 0.0376(12) Uani 1 1 d . . .
H13A H 0.2986 0.8123 0.0710 0.056 Uiso 1 1 calc R . .
H13B H 0.2996 0.8389 0.1094 0.056 Uiso 1 1 calc R . .
H13C H 0.2232 0.8434 0.0824 0.056 Uiso 1 1 calc R . .
C14 C 0.3293(2) 0.6860(2) 0.12158(11) 0.0281(10) Uani 1 1 d . . .
C15 C 0.3700(2) 0.7126(2) 0.15226(11) 0.0389(12) Uani 1 1 d . . .
H15 H 0.3509 0.7519 0.1630 0.047 Uiso 1 1 calc R . .
C16 C 0.4364(3) 0.6826(3) 0.16672(12) 0.0460(13) Uani 1 1 d . . .
H16 H 0.4636 0.7012 0.1873 0.055 Uiso 1 1 calc R . .
C17 C 0.4642(3) 0.6253(3) 0.15148(13) 0.0478(14) Uani 1 1 d . . .
H17 H 0.5105 0.6044 0.1617 0.057 Uiso 1 1 calc R . .
C18 C 0.4250(3) 0.5975(3) 0.12108(13) 0.0451(13) Uani 1 1 d . . .
H18 H 0.4445 0.5581 0.1105 0.054 Uiso 1 1 calc R . .
C19 C 0.3576(2) 0.6281(2) 0.10663(11) 0.0337(11) Uani 1 1 d . . .
H19 H 0.3303 0.6092 0.0861 0.040 Uiso 1 1 calc R . .
C20 C 0.1575(2) 0.6968(2) 0.04083(10) 0.0270(10) Uani 1 1 d . . .
C21 C 0.1807(2) 0.6696(2) 0.01098(11) 0.0305(11) Uani 1 1 d . . .
C22 C 0.1340(2) 0.6788(2) -0.01983(11) 0.0405(12) Uani 1 1 d . . .
H22 H 0.1500 0.6614 -0.0400 0.049 Uiso 1 1 calc R . .
C23 C 0.0652(3) 0.7120(3) -0.02257(12) 0.0456(13) Uani 1 1 d . . .
H23 H 0.0335 0.7163 -0.0441 0.055 Uiso 1 1 calc R . .
C24 C 0.0432(2) 0.7389(2) 0.00646(12) 0.0403(12) Uani 1 1 d . . .
H24 H -0.0039 0.7629 0.0047 0.048 Uiso 1 1 calc R . .
C25 C 0.0871(2) 0.7321(2) 0.03823(11) 0.0331(11) Uani 1 1 d . . .
C26 C 0.2566(2) 0.6320(3) 0.01240(11) 0.0373(12) Uani 1 1 d . . .
H26 H 0.2646 0.6037 0.0340 0.045 Uiso 1 1 calc R . .
C27 C 0.2590(3) 0.5806(3) -0.01705(12) 0.0618(16) Uani 1 1 d . . .
H27A H 0.2493 0.6061 -0.0388 0.093 Uiso 1 1 calc R . .
H27B H 0.2202 0.5444 -0.0166 0.093 Uiso 1 1 calc R . .
H27C H 0.3091 0.5585 -0.0146 0.093 Uiso 1 1 calc R . .
C28 C 0.3212(3) 0.6839(3) 0.01479(14) 0.0622(16) Uani 1 1 d . . .
H28A H 0.3167 0.7113 -0.0064 0.093 Uiso 1 1 calc R . .
H28B H 0.3695 0.6585 0.0182 0.093 Uiso 1 1 calc R . .
H28C H 0.3194 0.7157 0.0341 0.093 Uiso 1 1 calc R . .
C29 C 0.0585(2) 0.7619(3) 0.06983(12) 0.0418(13) Uani 1 1 d . . .
H29 H 0.1039 0.7765 0.0864 0.050 Uiso 1 1 calc R . .
C30 C 0.0179(3) 0.7079(3) 0.08675(14) 0.0717(18) Uani 1 1 d . . .
H30A H -0.0269 0.6923 0.0710 0.108 Uiso 1 1 calc R . .
H30B H 0.0021 0.7278 0.1073 0.108 Uiso 1 1 calc R . .
H30C H 0.0515 0.6677 0.0931 0.108 Uiso 1 1 calc R . .
C31 C 0.0078(3) 0.8268(3) 0.06223(15) 0.080(2) Uani 1 1 d . . .
H31A H -0.0399 0.8132 0.0481 0.121 Uiso 1 1 calc R . .
H31B H 0.0337 0.8618 0.0500 0.121 Uiso 1 1 calc R . .
H31C H -0.0027 0.8470 0.0838 0.121 Uiso 1 1 calc R . .
C32 C 0.1513(2) 0.3719(2) 0.12934(12) 0.0390(12) Uani 1 1 d . . .
H32A H 0.1736 0.3492 0.1110 0.058 Uiso 1 1 calc R . .
H32B H 0.0996 0.3544 0.1290 0.058 Uiso 1 1 calc R . .
H32C H 0.1819 0.3610 0.1515 0.058 Uiso 1 1 calc R . .
C33 C 0.0792(2) 0.4883(2) 0.08801(11) 0.0325(11) Uani 1 1 d . . .
C34 C 0.0962(3) 0.5283(2) 0.06069(12) 0.0426(12) Uani 1 1 d . . .
H34 H 0.1474 0.5392 0.0591 0.051 Uiso 1 1 calc R . .
C35 C 0.0387(3) 0.5521(3) 0.03577(12) 0.0482(13) Uani 1 1 d . . .
H35 H 0.0505 0.5797 0.0173 0.058 Uiso 1 1 calc R . .
C36 C -0.0355(3) 0.5358(3) 0.03760(13) 0.0515(14) Uani 1 1 d . . .
H36 H -0.0748 0.5522 0.0205 0.062 Uiso 1 1 calc R . .
C37 C -0.0528(3) 0.4957(3) 0.06426(13) 0.0582(16) Uani 1 1 d . . .
H37 H -0.1040 0.4836 0.0651 0.070 Uiso 1 1 calc R . .
C38 C 0.0040(3) 0.4730(3) 0.08983(12) 0.0496(14) Uani 1 1 d . . .
H38 H -0.0085 0.4470 0.1086 0.060 Uiso 1 1 calc R . .
C39 C 0.3036(2) 0.4504(2) 0.12252(12) 0.0336(11) Uani 1 1 d . . .
C40 C 0.3365(3) 0.4304(2) 0.09386(12) 0.0405(12) Uani 1 1 d . . .
C41 C 0.4091(3) 0.4021(2) 0.09932(13) 0.0463(13) Uani 1 1 d . . .
H41 H 0.4328 0.3891 0.0804 0.056 Uiso 1 1 calc R . .
C42 C 0.4466(3) 0.3930(3) 0.13211(14) 0.0510(14) Uani 1 1 d . . .
H42 H 0.4967 0.3746 0.1356 0.061 Uiso 1 1 calc R . .
C43 C 0.4124(3) 0.4101(2) 0.16009(13) 0.0444(13) Uani 1 1 d . . .
H43 H 0.4386 0.4015 0.1825 0.053 Uiso 1 1 calc R . .
C44 C 0.3400(2) 0.4397(2) 0.15591(12) 0.0358(11) Uani 1 1 d . . .
C45 C 0.3061(2) 0.4603(2) 0.18718(11) 0.0365(12) Uani 1 1 d . . .
H45 H 0.2498 0.4575 0.1808 0.044 Uiso 1 1 calc R . .
C46 C 0.3255(3) 0.5362(3) 0.19699(12) 0.0474(14) Uani 1 1 d . . .
H46A H 0.3800 0.5402 0.2052 0.071 Uiso 1 1 calc R . .
H46B H 0.2973 0.5507 0.2152 0.071 Uiso 1 1 calc R . .
H46C H 0.3116 0.5665 0.1770 0.071 Uiso 1 1 calc R . .
C47 C 0.3287(3) 0.4108(3) 0.21790(13) 0.0600(16) Uani 1 1 d . . .
H47A H 0.3160 0.3623 0.2109 0.090 Uiso 1 1 calc R . .
H47B H 0.3012 0.4241 0.2365 0.090 Uiso 1 1 calc R . .
H47C H 0.3834 0.4145 0.2258 0.090 Uiso 1 1 calc R . .
C48 C 0.2962(3) 0.4397(3) 0.05773(13) 0.0499(14) Uani 1 1 d . . .
H48 H 0.2706 0.4866 0.0563 0.060 Uiso 1 1 calc R . .
C49 C 0.2364(3) 0.3849(3) 0.04837(14) 0.0787(19) Uani 1 1 d . . .
H49A H 0.2588 0.3381 0.0527 0.118 Uiso 1 1 calc R . .
H49B H 0.2153 0.3894 0.0241 0.118 Uiso 1 1 calc R . .
H49C H 0.1961 0.3914 0.0622 0.118 Uiso 1 1 calc R . .
C50 C 0.3502(3) 0.4386(3) 0.03100(14) 0.082(2) Uani 1 1 d . . .
H50A H 0.3867 0.4773 0.0356 0.123 Uiso 1 1 calc R . .
H50B H 0.3210 0.4442 0.0081 0.123 Uiso 1 1 calc R . .
H50C H 0.3775 0.3937 0.0324 0.123 Uiso 1 1 calc R . .
P3 P 0.74366(6) 0.80998(6) 0.10162(3) 0.0299(3) Uani 1 1 d . . .
P4 P 0.65011(6) 1.08067(7) 0.12246(3) 0.0351(3) Uani 1 1 d D . .
O2 O 0.66720(14) 0.92346(15) 0.14076(6) 0.0268(7) Uani 1 1 d . A .
N3 N 0.69928(18) 0.85300(18) 0.07154(8) 0.0286(9) Uani 1 1 d . . .
N4 N 0.73119(18) 1.05325(18) 0.11375(9) 0.0323(9) Uani 1 1 d . A .
H2A H 0.7308 1.0115 0.1041 0.039 Uiso 1 1 calc R . .
C51 C 0.6978(2) 0.7984(3) 0.13924(11) 0.0344(11) Uani 1 1 d . . .
C52 C 0.6907(3) 0.7351(3) 0.15593(12) 0.0431(13) Uani 1 1 d . . .
H52 H 0.7103 0.6936 0.1473 0.052 Uiso 1 1 calc R . .
C53 C 0.6555(3) 0.7305(3) 0.18534(12) 0.0472(14) Uani 1 1 d . . .
H53 H 0.6523 0.6861 0.1960 0.057 Uiso 1 1 calc R . .
C54 C 0.6256(3) 0.7889(3) 0.19891(12) 0.0394(12) Uani 1 1 d . . .
H54 H 0.6027 0.7858 0.2189 0.047 Uiso 1 1 calc R . .
C55 C 0.6303(2) 0.8527(2) 0.18218(10) 0.0297(11) Uani 1 1 d . . .
C56 C 0.6658(2) 0.8559(2) 0.15338(10) 0.0255(10) Uani 1 1 d . . .
C57 C 0.6066(2) 0.9243(2) 0.18781(10) 0.0275(10) Uani 1 1 d . A .
C58 C 0.5670(2) 0.9583(2) 0.21079(10) 0.0299(11) Uani 1 1 d . . .
H58 H 0.5484 0.9328 0.2284 0.036 Uiso 1 1 calc R . .
C59 C 0.5556(2) 1.0293(3) 0.20744(11) 0.0389(12) Uani 1 1 d . A .
H59 H 0.5290 1.0528 0.2231 0.047 Uiso 1 1 calc R . .
C60 C 0.5818(2) 1.0682(2) 0.18181(11) 0.0352(11) Uani 1 1 d . . .
H60 H 0.5730 1.1174 0.1805 0.042 Uiso 1 1 calc R A .
C61 C 0.6204(2) 1.0361(2) 0.15803(10) 0.0304(11) Uani 1 1 d . A .
C62 C 0.6302(2) 0.9638(2) 0.16171(10) 0.0270(11) Uani 1 1 d . . .
C63 C 0.7681(3) 0.7227(2) 0.09074(11) 0.0439(13) Uani 1 1 d . . .
H63A H 0.7220 0.6942 0.0857 0.066 Uiso 1 1 calc R . .
H63B H 0.8021 0.7019 0.1100 0.066 Uiso 1 1 calc R . .
H63C H 0.7936 0.7241 0.0706 0.066 Uiso 1 1 calc R . .
C64 C 0.8297(2) 0.8552(2) 0.11862(11) 0.0322(11) Uani 1 1 d . . .
C65 C 0.8536(2) 0.9128(2) 0.10186(12) 0.0363(12) Uani 1 1 d . . .
H65 H 0.8241 0.9298 0.0814 0.044 Uiso 1 1 calc R . .
C66 C 0.9219(2) 0.9460(3) 0.11535(13) 0.0470(14) Uani 1 1 d . . .
H66 H 0.9386 0.9862 0.1044 0.056 Uiso 1 1 calc R . .
C67 C 0.9651(3) 0.9193(3) 0.14487(14) 0.0543(16) Uani 1 1 d . . .
H67 H 1.0114 0.9417 0.1541 0.065 Uiso 1 1 calc R . .
C68 C 0.9419(3) 0.8614(3) 0.16082(13) 0.0547(15) Uani 1 1 d . . .
H68 H 0.9727 0.8429 0.1805 0.066 Uiso 1 1 calc R . .
C69 C 0.8737(3) 0.8297(3) 0.14830(12) 0.0455(13) Uani 1 1 d . . .
H69 H 0.8568 0.7906 0.1599 0.055 Uiso 1 1 calc R . .
C70 C 0.6561(2) 0.8210(2) 0.04216(11) 0.0342(11) Uani 1 1 d . . .
C71 C 0.5816(2) 0.7995(3) 0.04219(12) 0.0414(12) Uani 1 1 d . . .
C72 C 0.5416(3) 0.7677(3) 0.01305(13) 0.0548(15) Uani 1 1 d . . .
H72 H 0.4914 0.7517 0.0135 0.066 Uiso 1 1 calc R . .
C73 C 0.5728(3) 0.7588(3) -0.01608(13) 0.0585(16) Uani 1 1 d . . .
H73 H 0.5452 0.7366 -0.0356 0.070 Uiso 1 1 calc R . .
C74 C 0.6461(3) 0.7832(3) -0.01633(12) 0.0487(14) Uani 1 1 d . . .
H74 H 0.6678 0.7791 -0.0367 0.058 Uiso 1 1 calc R . .
C75 C 0.6885(2) 0.8135(2) 0.01247(11) 0.0367(12) Uani 1 1 d . . .
C76 C 0.7672(2) 0.8400(3) 0.01107(12) 0.0415(13) Uani 1 1 d . . .
H76 H 0.7936 0.8452 0.0351 0.050 Uiso 1 1 calc R . .
C77 C 0.7627(3) 0.9126(3) -0.00537(17) 0.080(2) Uani 1 1 d . . .
H77A H 0.7383 0.9089 -0.0293 0.120 Uiso 1 1 calc R . .
H77B H 0.8139 0.9317 -0.0045 0.120 Uiso 1 1 calc R . .
H77C H 0.7330 0.9439 0.0070 0.120 Uiso 1 1 calc R . .
C78 C 0.8150(3) 0.7918(3) -0.00745(14) 0.0637(16) Uani 1 1 d . . .
H78A H 0.8180 0.7452 0.0033 0.095 Uiso 1 1 calc R . .
H78B H 0.8660 0.8114 -0.0061 0.095 Uiso 1 1 calc R . .
H78C H 0.7918 0.7876 -0.0315 0.095 Uiso 1 1 calc R . .
C79 C 0.5417(3) 0.8129(3) 0.07317(13) 0.0596(17) Uani 1 1 d . . .
H79 H 0.5776 0.8383 0.0910 0.072 Uiso 1 1 calc R . .
C80 C 0.5208(4) 0.7465(4) 0.08773(16) 0.116(3) Uani 1 1 d . . .
H80A H 0.4881 0.7195 0.0702 0.175 Uiso 1 1 calc R . .
H80B H 0.4937 0.7560 0.1069 0.175 Uiso 1 1 calc R . .
H80C H 0.5667 0.7193 0.0959 0.175 Uiso 1 1 calc R . .
C81 C 0.4711(4) 0.8596(4) 0.06282(16) 0.114(3) Uani 1 1 d . . .
H81A H 0.4363 0.8364 0.0446 0.171 Uiso 1 1 calc R . .
H81B H 0.4867 0.9050 0.0545 0.171 Uiso 1 1 calc R . .
H81C H 0.4456 0.8671 0.0827 0.171 Uiso 1 1 calc R . .
C82 C 0.6577(3) 1.1720(2) 0.13111(14) 0.0544(15) Uani 1 1 d . A .
H82A H 0.6889 1.1795 0.1535 0.082 Uiso 1 1 calc R . .
H82B H 0.6071 1.1917 0.1313 0.082 Uiso 1 1 calc R . .
H82C H 0.6812 1.1953 0.1134 0.082 Uiso 1 1 calc R . .
C83A C 0.57734(16) 1.0694(2) 0.08753(8) 0.0259(13) Uiso 0.781(5) 1 d PGD A 1
C84A C 0.59351(16) 1.0695(2) 0.05431(9) 0.060(2) Uiso 0.781(5) 1 d PG A 1
H84A H 0.6446 1.0703 0.0505 0.072 Uiso 0.781(5) 1 calc PR A 1
C85A C 0.5349(2) 1.0684(2) 0.02675(7) 0.067(2) Uiso 0.781(5) 1 d PG A 1
H85A H 0.5459 1.0685 0.0041 0.081 Uiso 0.781(5) 1 calc PR A 1
C86A C 0.46008(19) 1.0672(2) 0.03240(7) 0.0472(18) Uiso 0.781(5) 1 d PG A 1
H86A H 0.4200 1.0665 0.0136 0.057 Uiso 0.781(5) 1 calc PR A 1
C87A C 0.44390(14) 1.0671(2) 0.06561(9) 0.0444(17) Uiso 0.781(5) 1 d PG A 1
H87A H 0.3928 1.0663 0.0695 0.053 Uiso 0.781(5) 1 calc PR A 1
C88A C 0.50253(18) 1.0682(2) 0.09318(7) 0.054(2) Uiso 0.781(5) 1 d PG A 1
H88A H 0.4915 1.0681 0.1159 0.065 Uiso 0.781(5) 1 calc PR A 1
C83B C 0.57743(18) 1.0328(2) 0.08852(9) 0.089(11) Uiso 0.219(5) 1 d PGD A 2
C84B C 0.5941(3) 0.9886(2) 0.06277(13) 0.144(16) Uiso 0.219(5) 1 d PG A 2
H84B H 0.6450 0.9747 0.0623 0.172 Uiso 0.219(5) 1 calc PR A 2
C85B C 0.5364(3) 0.96466(19) 0.03776(15) 0.148(17) Uiso 0.219(5) 1 d PG A 2
H85B H 0.5479 0.9344 0.0202 0.177 Uiso 0.219(5) 1 calc PR A 2
C86B C 0.4620(3) 0.9849(2) 0.03851(13) 0.19(2) Uiso 0.219(5) 1 d PG A 2
H86B H 0.4226 0.9686 0.0214 0.230 Uiso 0.219(5) 1 calc PR A 2
C87B C 0.44529(17) 1.0291(2) 0.06426(10) 0.070(9) Uiso 0.219(5) 1 d PG A 2
H87B H 0.3944 1.0430 0.0648 0.084 Uiso 0.219(5) 1 calc PR A 2
C88B C 0.50300(17) 1.0531(2) 0.08927(7) 0.021(6) Uiso 0.219(5) 1 d PG A 2
H88B H 0.4916 1.0833 0.1069 0.026 Uiso 0.219(5) 1 calc PR A 2
C89 C 0.8046(2) 1.0889(2) 0.11983(12) 0.0316(11) Uani 1 1 d . . .
C90 C 0.8413(2) 1.0989(2) 0.15327(11) 0.0322(11) Uani 1 1 d . A .
C91 C 0.9134(2) 1.1281(2) 0.15728(13) 0.0418(13) Uani 1 1 d . . .
H91 H 0.9402 1.1356 0.1797 0.050 Uiso 1 1 calc R A .
C92 C 0.9470(3) 1.1465(2) 0.12931(13) 0.0473(14) Uani 1 1 d . A .
H92 H 0.9964 1.1662 0.1326 0.057 Uiso 1 1 calc R . .
C93 C 0.9093(3) 1.1363(2) 0.09716(13) 0.0468(13) Uani 1 1 d . . .
H93 H 0.9328 1.1497 0.0782 0.056 Uiso 1 1 calc R A .
C94 C 0.8375(3) 1.1070(2) 0.09131(12) 0.0387(12) Uani 1 1 d . A .
C95 C 0.7968(3) 1.0967(3) 0.05450(12) 0.0504(14) Uani 1 1 d . . .
H95 H 0.7604 1.0568 0.0546 0.061 Uiso 1 1 calc R A .
C96 C 0.8501(3) 1.0787(3) 0.02872(13) 0.0732(18) Uani 1 1 d . A .
H96A H 0.8871 1.1166 0.0284 0.110 Uiso 1 1 calc R . .
H96B H 0.8205 1.0734 0.0059 0.110 Uiso 1 1 calc R . .
H96C H 0.8767 1.0346 0.0355 0.110 Uiso 1 1 calc R . .
C97 C 0.7509(4) 1.1623(3) 0.04228(15) 0.088(2) Uani 1 1 d . A .
H97A H 0.7135 1.1714 0.0574 0.132 Uiso 1 1 calc R . .
H97B H 0.7248 1.1549 0.0189 0.132 Uiso 1 1 calc R . .
H97C H 0.7851 1.2027 0.0427 0.132 Uiso 1 1 calc R . .
C98 C 0.8074(2) 1.0783(3) 0.18480(11) 0.0391(12) Uani 1 1 d . . .
H98 H 0.7511 1.0805 0.1784 0.047 Uiso 1 1 calc R A .
C99 C 0.8288(3) 1.1273(3) 0.21505(12) 0.0590(16) Uani 1 1 d . A .
H99A H 0.8828 1.1219 0.2240 0.088 Uiso 1 1 calc R . .
H99B H 0.7988 1.1157 0.2330 0.088 Uiso 1 1 calc R . .
H99C H 0.8187 1.1760 0.2077 0.088 Uiso 1 1 calc R . .
C100 C 0.8278(3) 1.0011(3) 0.19472(12) 0.0480(14) Uani 1 1 d . A .
H10A H 0.8113 0.9704 0.1751 0.072 Uiso 1 1 calc R . .
H10B H 0.8024 0.9872 0.2139 0.072 Uiso 1 1 calc R . .
H10C H 0.8828 0.9969 0.2015 0.072 Uiso 1 1 calc R . .
B1 B 0.2548(3) 0.0937(3) 0.16289(13) 0.0301(12) Uani 1 1 d . . .
C101 C 0.1950(2) 0.1153(2) 0.18887(11) 0.0286(10) Uani 1 1 d . . .
C102 C 0.1886(2) 0.1788(2) 0.20497(11) 0.0332(11) Uani 1 1 d . . .
C103 C 0.1342(3) 0.1931(3) 0.22559(12) 0.0405(13) Uani 1 1 d . . .
C104 C 0.0825(2) 0.1430(3) 0.22974(11) 0.0412(13) Uani 1 1 d . . .
C105 C 0.0851(2) 0.0794(3) 0.21419(11) 0.0342(11) Uani 1 1 d . . .
C106 C 0.1399(2) 0.0681(2) 0.19441(11) 0.0319(11) Uani 1 1 d . . .
C107 C 0.1988(2) 0.0904(2) 0.12574(11) 0.0294(11) Uani 1 1 d . . .
C108 C 0.1645(2) 0.1515(3) 0.11209(12) 0.0334(11) Uani 1 1 d . . .
C109 C 0.1127(3) 0.1537(3) 0.08263(13) 0.0397(13) Uani 1 1 d . . .
C110 C 0.0924(2) 0.0950(3) 0.06508(12) 0.0414(13) Uani 1 1 d . . .
C111 C 0.1228(3) 0.0335(3) 0.07673(13) 0.0438(13) Uani 1 1 d . . .
C112 C 0.1748(2) 0.0314(2) 0.10706(11) 0.0320(11) Uani 1 1 d . . .
C113 C 0.3008(2) 0.0198(2) 0.17491(11) 0.0272(10) Uani 1 1 d . . .
C114 C 0.3453(2) -0.0113(2) 0.15380(11) 0.0314(11) Uani 1 1 d . . .
C115 C 0.3902(2) -0.0702(2) 0.16212(12) 0.0364(12) Uani 1 1 d . . .
C116 C 0.3909(2) -0.1008(2) 0.19331(12) 0.0348(12) Uani 1 1 d . . .
C117 C 0.3488(3) -0.0724(2) 0.21547(12) 0.0373(12) Uani 1 1 d . . .
C118 C 0.3058(2) -0.0124(2) 0.20625(12) 0.0329(11) Uani 1 1 d . . .
C119 C 0.3264(2) 0.1492(2) 0.16301(11) 0.0291(11) Uani 1 1 d . . .
C120 C 0.3550(2) 0.1744(2) 0.13485(11) 0.0313(11) Uani 1 1 d . . .
C121 C 0.4218(2) 0.2118(2) 0.13680(12) 0.0350(11) Uani 1 1 d . . .
C122 C 0.4635(2) 0.2268(2) 0.16781(12) 0.0348(11) Uani 1 1 d . . .
C123 C 0.4379(2) 0.2030(2) 0.19674(11) 0.0342(11) Uani 1 1 d . . .
C124 C 0.3712(2) 0.1659(2) 0.19353(11) 0.0295(10) Uani 1 1 d . . .
F1 F 0.23560(14) 0.23381(13) 0.20052(6) 0.0441(7) Uani 1 1 d . . .
F2 F 0.13238(15) 0.25652(15) 0.24024(7) 0.0607(9) Uani 1 1 d . . .
F3 F 0.02846(15) 0.15628(15) 0.24912(7) 0.0588(8) Uani 1 1 d . . .
F4 F 0.03486(14) 0.02892(15) 0.21832(7) 0.0518(8) Uani 1 1 d . . .
F5 F 0.13927(13) 0.00348(13) 0.17948(6) 0.0378(6) Uani 1 1 d . . .
F6 F 0.18308(14) 0.21325(13) 0.12831(6) 0.0453(7) Uani 1 1 d . . .
F7 F 0.08272(15) 0.21698(15) 0.07149(7) 0.0575(8) Uani 1 1 d . . .
F8 F 0.04235(14) 0.09639(16) 0.03564(7) 0.0634(9) Uani 1 1 d . . .
F9 F 0.10450(17) -0.02708(16) 0.05948(7) 0.0679(9) Uani 1 1 d . . .
F10 F 0.20086(14) -0.03407(13) 0.11669(6) 0.0441(7) Uani 1 1 d . . .
F11 F 0.26890(14) 0.01242(13) 0.23105(6) 0.0443(7) Uani 1 1 d . . .
F12 F 0.34974(15) -0.10147(13) 0.24671(7) 0.0508(7) Uani 1 1 d . . .
F13 F 0.43462(14) -0.15796(13) 0.20241(7) 0.0517(8) Uani 1 1 d . . .
F14 F 0.43400(14) -0.09630(14) 0.14023(7) 0.0542(8) Uani 1 1 d . . .
F15 F 0.34856(13) 0.01694(13) 0.12241(6) 0.0416(7) Uani 1 1 d . . .
F16 F 0.31819(13) 0.16310(13) 0.10252(6) 0.0422(7) Uani 1 1 d . . .
F17 F 0.44700(14) 0.23260(14) 0.10781(6) 0.0486(7) Uani 1 1 d . . .
F18 F 0.52990(13) 0.26063(13) 0.17023(6) 0.0456(7) Uani 1 1 d . . .
F19 F 0.47853(14) 0.21638(14) 0.22789(6) 0.0502(8) Uani 1 1 d . . .
F20 F 0.35126(13) 0.14185(13) 0.22309(6) 0.0386(6) Uani 1 1 d . . .
B2 B 0.7505(3) 0.4452(3) 0.16243(12) 0.0273(12) Uani 1 1 d . . .
C125 C 0.7965(2) 0.5192(2) 0.17447(10) 0.0274(10) Uani 1 1 d . . .
C126 C 0.8417(2) 0.5500(2) 0.15304(11) 0.0340(11) Uani 1 1 d . . .
C127 C 0.8867(2) 0.6076(3) 0.16095(12) 0.0378(12) Uani 1 1 d . . .
C128 C 0.8879(2) 0.6400(2) 0.19205(13) 0.0384(12) Uani 1 1 d . . .
C129 C 0.8462(2) 0.6113(2) 0.21500(12) 0.0355(11) Uani 1 1 d . . .
C130 C 0.8030(2) 0.5526(2) 0.20585(11) 0.0313(11) Uani 1 1 d . . .
C131 C 0.6907(2) 0.4226(2) 0.18878(10) 0.0293(10) Uani 1 1 d . . .
C132 C 0.6852(2) 0.3585(2) 0.20462(11) 0.0301(11) Uani 1 1 d . . .
C133 C 0.6328(3) 0.3451(3) 0.22605(12) 0.0376(12) Uani 1 1 d . . .
C134 C 0.5818(2) 0.3948(3) 0.23169(12) 0.0386(12) Uani 1 1 d . . .
C135 C 0.5824(2) 0.4583(3) 0.21580(11) 0.0365(12) Uani 1 1 d . . .
C136 C 0.6358(2) 0.4712(2) 0.19456(11) 0.0295(11) Uani 1 1 d . . .
C137 C 0.6950(2) 0.4509(2) 0.12533(11) 0.0296(11) Uani 1 1 d . . .
C138 C 0.6698(3) 0.5098(3) 0.10687(11) 0.0364(12) Uani 1 1 d . . .
C139 C 0.6185(3) 0.5084(3) 0.07643(13) 0.0460(14) Uani 1 1 d . . .
C140 C 0.5904(3) 0.4467(4) 0.06368(13) 0.0519(15) Uani 1 1 d . . .
C141 C 0.6102(3) 0.3857(3) 0.08092(13) 0.0446(14) Uani 1 1 d . . .
C142 C 0.6617(3) 0.3897(3) 0.11087(12) 0.0371(12) Uani 1 1 d . . .
C143 C 0.8216(2) 0.3902(2) 0.16272(10) 0.0254(10) Uani 1 1 d . . .
C144 C 0.8506(2) 0.3644(2) 0.13495(11) 0.0310(11) Uani 1 1 d . . .
C145 C 0.9182(2) 0.3278(2) 0.13708(11) 0.0323(11) Uani 1 1 d . . .
C146 C 0.9585(2) 0.3129(2) 0.16822(11) 0.0313(11) Uani 1 1 d . . .
C147 C 0.9323(2) 0.3358(2) 0.19687(10) 0.0290(11) Uani 1 1 d . . .
C148 C 0.8668(2) 0.3736(2) 0.19353(10) 0.0288(10) Uani 1 1 d . . .
F21 F 0.76587(13) 0.52771(13) 0.23076(6) 0.0390(7) Uani 1 1 d . . .
F22 F 0.84697(15) 0.64189(13) 0.24568(7) 0.0490(7) Uani 1 1 d . . .
F23 F 0.93111(14) 0.69694(13) 0.20022(7) 0.0513(8) Uani 1 1 d . . .
F24 F 0.92862(14) 0.63329(15) 0.13856(7) 0.0556(8) Uani 1 1 d . . .
F25 F 0.84268(13) 0.52112(13) 0.12170(6) 0.0442(7) Uani 1 1 d . . .
F26 F 0.63443(13) 0.53574(13) 0.18009(6) 0.0376(6) Uani 1 1 d . . .
F27 F 0.53240(13) 0.50945(14) 0.22073(6) 0.0483(7) Uani 1 1 d . . .
F28 F 0.53000(15) 0.38166(15) 0.25242(7) 0.0577(8) Uani 1 1 d . . .
F29 F 0.63233(15) 0.28227(15) 0.24116(7) 0.0582(8) Uani 1 1 d . . .
F30 F 0.73190(14) 0.30489(13) 0.20018(7) 0.0445(7) Uani 1 1 d . . .
F31 F 0.69378(14) 0.57420(14) 0.11799(6) 0.0476(7) Uani 1 1 d . . .
F32 F 0.59701(17) 0.56960(18) 0.06049(7) 0.0771(10) Uani 1 1 d . . .
F33 F 0.54018(16) 0.44432(19) 0.03424(7) 0.0803(11) Uani 1 1 d . . .
F34 F 0.58212(16) 0.32326(17) 0.06864(7) 0.0684(9) Uani 1 1 d . . .
F35 F 0.68018(14) 0.32690(14) 0.12661(7) 0.0483(7) Uani 1 1 d . . .
F36 F 0.81515(13) 0.37687(13) 0.10265(6) 0.0427(7) Uani 1 1 d . . .
F37 F 0.94370(14) 0.30662(13) 0.10835(6) 0.0446(7) Uani 1 1 d . . .
F38 F 1.02518(13) 0.27798(13) 0.17064(6) 0.0419(7) Uani 1 1 d . . .
F39 F 0.97320(13) 0.32318(14) 0.22797(6) 0.0456(7) Uani 1 1 d . . .
F40 F 0.84664(13) 0.39725(13) 0.22327(6) 0.0375(6) Uani 1 1 d . . .

loop_
_atom_site_aniso_label
_atom_site_aniso_U_11
_atom_site_aniso_U_22
_atom_site_aniso_U_33
_atom_site_aniso_U_23
_atom_site_aniso_U_13
_atom_site_aniso_U_12
P1 0.0244(6) 0.0284(7) 0.0280(7) 0.0004(6) 0.0045(5) -0.0024(5)
P2 0.0294(6) 0.0261(7) 0.0396(7) -0.0026(6) 0.0068(5) -0.0032(5)
O1 0.0277(16) 0.0218(18) 0.0308(17) -0.0007(14) 0.0110(13) -0.0031(13)
N1 0.0254(19) 0.034(2) 0.024(2) -0.0035(17) 0.0036(15) 0.0020(16)
N2 0.0244(19) 0.027(2) 0.048(2) 0.0039(18) 0.0140(17) 0.0021(16)
C1 0.024(2) 0.024(3) 0.028(3) 0.001(2) 0.0046(19) -0.0021(19)
C2 0.045(3) 0.024(3) 0.037(3) -0.005(2) 0.011(2) -0.001(2)
C3 0.053(3) 0.028(3) 0.037(3) -0.010(2) 0.011(2) -0.002(2)
C4 0.040(3) 0.038(3) 0.032(3) -0.008(2) 0.007(2) 0.002(2)
C5 0.030(2) 0.034(3) 0.026(3) -0.001(2) 0.009(2) 0.001(2)
C6 0.030(2) 0.024(3) 0.026(2) -0.006(2) -0.0017(19) 0.001(2)
C7 0.021(2) 0.034(3) 0.025(2) 0.003(2) 0.0027(19) -0.003(2)
C8 0.028(2) 0.046(3) 0.024(3) -0.002(2) 0.0024(19) -0.002(2)
C9 0.034(3) 0.047(3) 0.027(3) 0.006(2) 0.010(2) -0.009(2)
C10 0.032(3) 0.037(3) 0.036(3) 0.002(2) 0.004(2) 0.001(2)
C11 0.020(2) 0.029(3) 0.032(3) 0.003(2) 0.0031(19) -0.006(2)
C12 0.019(2) 0.029(3) 0.028(3) 0.003(2) 0.0019(19) -0.001(2)
C13 0.046(3) 0.035(3) 0.034(3) 0.005(2) 0.014(2) -0.003(2)
C14 0.024(2) 0.028(3) 0.033(3) 0.007(2) 0.006(2) 0.001(2)
C15 0.035(3) 0.040(3) 0.039(3) 0.004(2) -0.002(2) -0.006(2)
C16 0.036(3) 0.060(4) 0.038(3) 0.010(3) -0.006(2) -0.003(3)
C17 0.026(3) 0.060(4) 0.052(3) 0.026(3) -0.012(2) -0.003(3)
C18 0.037(3) 0.042(3) 0.057(3) 0.011(3) 0.006(3) 0.007(2)
C19 0.028(2) 0.034(3) 0.037(3) 0.004(2) 0.001(2) 0.003(2)
C20 0.019(2) 0.035(3) 0.028(2) 0.002(2) 0.0048(18) -0.0023(19)
C21 0.023(2) 0.042(3) 0.028(3) 0.004(2) 0.008(2) 0.003(2)
C22 0.040(3) 0.060(4) 0.024(3) 0.005(2) 0.012(2) 0.012(2)
C23 0.035(3) 0.070(4) 0.031(3) -0.001(3) 0.004(2) 0.015(3)
C24 0.024(2) 0.052(3) 0.043(3) 0.007(3) 0.000(2) 0.013(2)
C25 0.027(2) 0.042(3) 0.032(3) -0.004(2) 0.008(2) 0.005(2)
C26 0.027(2) 0.057(4) 0.027(3) 0.002(2) 0.005(2) 0.010(2)
C27 0.051(3) 0.081(4) 0.052(4) -0.018(3) 0.003(3) 0.031(3)
C28 0.035(3) 0.071(4) 0.084(4) 0.011(3) 0.021(3) 0.010(3)
C29 0.029(3) 0.055(4) 0.039(3) -0.005(3) 0.001(2) 0.007(2)
C30 0.092(5) 0.071(5) 0.059(4) -0.007(3) 0.034(4) -0.021(4)
C31 0.097(5) 0.058(4) 0.091(5) -0.012(4) 0.027(4) 0.030(4)
C32 0.035(3) 0.032(3) 0.051(3) -0.010(2) 0.011(2) -0.004(2)
C33 0.033(3) 0.035(3) 0.030(3) -0.008(2) 0.007(2) -0.003(2)
C34 0.033(3) 0.043(3) 0.052(3) 0.000(3) 0.008(2) -0.002(2)
C35 0.051(3) 0.046(3) 0.045(3) -0.004(3) 0.002(3) -0.002(3)
C36 0.041(3) 0.065(4) 0.045(3) -0.012(3) 0.000(3) -0.006(3)
C37 0.034(3) 0.096(5) 0.042(3) -0.012(3) 0.000(3) -0.011(3)
C38 0.033(3) 0.076(4) 0.040(3) 0.001(3) 0.006(2) -0.012(3)
C39 0.026(2) 0.027(3) 0.048(3) -0.001(2) 0.008(2) 0.003(2)
C40 0.041(3) 0.031(3) 0.051(3) 0.003(2) 0.013(3) 0.003(2)
C41 0.043(3) 0.042(3) 0.056(4) 0.000(3) 0.016(3) 0.015(3)
C42 0.034(3) 0.047(4) 0.074(4) 0.001(3) 0.013(3) 0.010(2)
C43 0.034(3) 0.039(3) 0.058(4) 0.005(3) 0.000(3) 0.003(2)
C44 0.030(3) 0.027(3) 0.050(3) 0.003(2) 0.008(2) 0.002(2)
C45 0.033(3) 0.035(3) 0.042(3) 0.005(2) 0.004(2) -0.001(2)
C46 0.044(3) 0.052(4) 0.048(3) -0.001(3) 0.012(2) -0.009(3)
C47 0.056(4) 0.071(4) 0.054(4) 0.017(3) 0.012(3) 0.014(3)
C48 0.050(3) 0.049(4) 0.053(4) -0.006(3) 0.013(3) 0.013(3)
C49 0.088(5) 0.077(5) 0.066(4) -0.014(4) -0.004(4) 0.000(4)
C50 0.079(4) 0.112(6) 0.060(4) 0.019(4) 0.028(3) 0.038(4)
P3 0.0308(6) 0.0301(7) 0.0298(7) -0.0028(6) 0.0080(5) 0.0022(5)
P4 0.0286(7) 0.0348(8) 0.0437(8) 0.0078(6) 0.0112(6) 0.0042(6)
O2 0.0287(16) 0.0275(18) 0.0257(16) 0.0016(14) 0.0088(13) 0.0016(14)
N3 0.0243(19) 0.038(2) 0.023(2) 0.0020(17) 0.0015(15) 0.0018(17)
N4 0.026(2) 0.030(2) 0.042(2) -0.0057(18) 0.0094(17) -0.0015(17)
C51 0.040(3) 0.036(3) 0.027(3) 0.007(2) 0.005(2) -0.002(2)
C52 0.051(3) 0.038(3) 0.042(3) -0.002(3) 0.010(3) 0.004(3)
C53 0.064(4) 0.037(3) 0.043(3) 0.014(3) 0.017(3) -0.002(3)
C54 0.049(3) 0.037(3) 0.035(3) 0.005(2) 0.013(2) 0.002(2)
C55 0.030(2) 0.034(3) 0.024(3) -0.001(2) 0.002(2) 0.003(2)
C56 0.023(2) 0.024(3) 0.029(3) -0.001(2) 0.0056(19) -0.001(2)
C57 0.025(2) 0.034(3) 0.022(2) 0.002(2) 0.0009(19) 0.000(2)
C58 0.023(2) 0.041(3) 0.026(3) 0.000(2) 0.0028(19) 0.004(2)
C59 0.030(3) 0.053(4) 0.034(3) -0.007(3) 0.007(2) 0.008(2)
C60 0.033(3) 0.038(3) 0.037(3) -0.004(2) 0.012(2) 0.014(2)
C61 0.026(2) 0.033(3) 0.032(3) 0.001(2) 0.002(2) 0.006(2)
C62 0.022(2) 0.039(3) 0.020(2) -0.009(2) 0.0031(18) 0.003(2)
C63 0.055(3) 0.032(3) 0.042(3) 0.003(2) 0.001(2) -0.005(2)
C64 0.031(3) 0.035(3) 0.030(3) -0.008(2) 0.002(2) 0.007(2)
C65 0.030(3) 0.035(3) 0.045(3) -0.009(2) 0.008(2) 0.001(2)
C66 0.027(3) 0.045(3) 0.070(4) -0.020(3) 0.013(3) -0.003(2)
C67 0.026(3) 0.067(4) 0.068(4) -0.041(3) -0.001(3) -0.002(3)
C68 0.042(3) 0.070(4) 0.046(3) -0.014(3) -0.013(3) 0.012(3)
C69 0.039(3) 0.056(4) 0.039(3) 0.003(3) -0.002(2) 0.009(3)
C70 0.024(2) 0.042(3) 0.035(3) 0.000(2) -0.001(2) -0.004(2)
C71 0.032(3) 0.056(4) 0.035(3) -0.004(3) 0.004(2) -0.012(2)
C72 0.031(3) 0.079(4) 0.055(4) -0.006(3) 0.011(3) -0.018(3)
C73 0.041(3) 0.080(4) 0.053(4) -0.028(3) 0.001(3) -0.012(3)
C74 0.036(3) 0.070(4) 0.042(3) -0.016(3) 0.013(2) -0.011(3)
C75 0.027(2) 0.053(3) 0.030(3) -0.004(2) 0.003(2) -0.002(2)
C76 0.030(3) 0.060(4) 0.036(3) -0.012(3) 0.009(2) -0.005(2)
C77 0.039(3) 0.053(4) 0.154(6) -0.009(4) 0.033(4) -0.002(3)
C78 0.039(3) 0.076(4) 0.079(4) -0.005(3) 0.019(3) 0.004(3)
C79 0.029(3) 0.098(5) 0.053(4) 0.012(3) 0.009(2) -0.025(3)
C80 0.129(7) 0.153(8) 0.069(5) 0.027(5) 0.019(5) -0.060(6)
C81 0.073(5) 0.208(9) 0.066(5) -0.015(5) 0.030(4) 0.034(5)
C82 0.056(3) 0.026(3) 0.087(4) 0.004(3) 0.030(3) 0.008(3)
C89 0.023(2) 0.027(3) 0.045(3) -0.001(2) 0.010(2) -0.002(2)
C90 0.028(2) 0.028(3) 0.042(3) -0.003(2) 0.009(2) 0.003(2)
C91 0.030(3) 0.047(3) 0.050(3) -0.009(3) 0.012(2) -0.006(2)
C92 0.040(3) 0.040(3) 0.062(4) -0.012(3) 0.008(3) -0.012(2)
C93 0.042(3) 0.044(3) 0.061(4) -0.004(3) 0.025(3) -0.009(3)
C94 0.036(3) 0.034(3) 0.049(3) 0.005(2) 0.014(2) -0.003(2)
C95 0.055(3) 0.050(4) 0.049(3) 0.003(3) 0.015(3) -0.014(3)
C96 0.068(4) 0.104(5) 0.052(4) -0.007(3) 0.024(3) -0.023(4)
C97 0.104(5) 0.081(5) 0.077(5) 0.027(4) 0.004(4) 0.015(4)
C98 0.029(3) 0.046(3) 0.042(3) -0.004(3) 0.009(2) -0.003(2)
C99 0.057(4) 0.069(4) 0.054(4) -0.025(3) 0.019(3) -0.005(3)
C100 0.047(3) 0.057(4) 0.040(3) 0.002(3) 0.010(2) -0.003(3)
B1 0.027(3) 0.024(3) 0.038(3) 0.000(2) 0.001(2) 0.005(2)
C101 0.023(2) 0.031(3) 0.031(3) -0.001(2) 0.0020(19) 0.004(2)
C102 0.028(3) 0.034(3) 0.036(3) -0.002(2) 0.000(2) -0.002(2)
C103 0.032(3) 0.043(3) 0.044(3) -0.018(3) -0.001(2) 0.013(2)
C104 0.026(3) 0.066(4) 0.033(3) -0.005(3) 0.008(2) 0.010(3)
C105 0.026(3) 0.042(3) 0.034(3) 0.002(2) 0.003(2) -0.002(2)
C106 0.029(3) 0.032(3) 0.034(3) -0.007(2) 0.003(2) 0.004(2)
C107 0.025(2) 0.032(3) 0.032(3) -0.006(2) 0.008(2) -0.004(2)
C108 0.028(2) 0.033(3) 0.039(3) 0.002(2) 0.004(2) 0.006(2)
C109 0.030(3) 0.044(3) 0.046(3) 0.014(3) 0.009(2) 0.014(2)
C110 0.020(2) 0.076(4) 0.026(3) 0.001(3) -0.004(2) -0.001(3)
C111 0.041(3) 0.050(4) 0.039(3) -0.008(3) 0.002(2) -0.017(3)
C112 0.031(3) 0.031(3) 0.034(3) 0.006(2) 0.005(2) -0.003(2)
C113 0.024(2) 0.025(3) 0.033(3) -0.002(2) 0.004(2) 0.0023(19)
C114 0.032(3) 0.033(3) 0.028(3) 0.004(2) 0.002(2) 0.004(2)
C115 0.033(3) 0.034(3) 0.042(3) -0.013(2) 0.007(2) 0.006(2)
C116 0.030(3) 0.022(3) 0.046(3) 0.000(2) -0.014(2) 0.007(2)
C117 0.043(3) 0.035(3) 0.033(3) 0.003(2) 0.002(2) -0.002(2)
C118 0.026(2) 0.031(3) 0.040(3) 0.001(2) 0.001(2) 0.006(2)
C119 0.025(2) 0.027(3) 0.036(3) 0.000(2) 0.006(2) 0.0016(19)
C120 0.034(3) 0.030(3) 0.029(3) -0.002(2) 0.004(2) -0.003(2)
C121 0.033(3) 0.037(3) 0.037(3) 0.005(2) 0.012(2) 0.001(2)
C122 0.026(2) 0.031(3) 0.047(3) -0.004(2) 0.007(2) -0.006(2)
C123 0.026(2) 0.041(3) 0.032(3) -0.003(2) -0.004(2) 0.000(2)
C124 0.029(2) 0.032(3) 0.027(3) 0.003(2) 0.004(2) 0.002(2)
F1 0.0430(16) 0.0315(17) 0.0578(18) -0.0083(14) 0.0076(13) -0.0020(13)
F2 0.0536(18) 0.055(2) 0.073(2) -0.0323(17) 0.0089(16) 0.0130(15)
F3 0.0421(17) 0.085(2) 0.0539(19) -0.0174(16) 0.0222(14) 0.0068(15)
F4 0.0387(16) 0.064(2) 0.0565(19) 0.0002(15) 0.0188(14) -0.0103(14)
F5 0.0355(14) 0.0312(16) 0.0469(16) -0.0043(13) 0.0074(12) -0.0039(12)
F6 0.0548(17) 0.0302(17) 0.0482(17) 0.0004(14) -0.0007(14) 0.0124(13)
F7 0.0519(18) 0.067(2) 0.0500(18) 0.0179(16) -0.0030(14) 0.0260(16)
F8 0.0406(17) 0.104(3) 0.0396(17) 0.0081(16) -0.0123(14) -0.0037(16)
F9 0.074(2) 0.067(2) 0.056(2) -0.0139(17) -0.0119(16) -0.0212(17)
F10 0.0563(18) 0.0291(17) 0.0446(17) -0.0045(13) 0.0011(13) -0.0007(13)
F11 0.0534(17) 0.0455(18) 0.0362(16) 0.0070(13) 0.0139(13) 0.0130(14)
F12 0.0649(19) 0.0375(18) 0.0472(18) 0.0160(14) -0.0003(15) 0.0052(14)
F13 0.0480(17) 0.0381(18) 0.0630(19) -0.0027(15) -0.0104(14) 0.0151(14)
F14 0.0448(17) 0.065(2) 0.0531(18) -0.0136(15) 0.0074(14) 0.0214(15)
F15 0.0414(15) 0.0476(18) 0.0379(16) 0.0006(13) 0.0128(12) 0.0106(13)
F16 0.0447(16) 0.0521(19) 0.0297(15) -0.0014(13) 0.0057(12) -0.0111(13)
F17 0.0521(17) 0.0533(19) 0.0446(17) -0.0010(14) 0.0208(14) -0.0119(14)
F18 0.0292(15) 0.0488(18) 0.0588(18) -0.0043(14) 0.0069(13) -0.0097(13)
F19 0.0373(16) 0.069(2) 0.0398(17) 0.0016(14) -0.0082(13) -0.0134(14)
F20 0.0320(14) 0.0551(18) 0.0274(14) 0.0066(13) 0.0008(11) -0.0046(12)
B2 0.025(3) 0.033(3) 0.025(3) 0.004(2) 0.007(2) 0.001(2)
C125 0.023(2) 0.030(3) 0.029(3) 0.001(2) 0.0057(19) 0.003(2)
C126 0.033(3) 0.037(3) 0.032(3) -0.003(2) 0.006(2) 0.001(2)
C127 0.023(2) 0.044(3) 0.046(3) 0.013(3) 0.004(2) -0.003(2)
C128 0.033(3) 0.027(3) 0.052(3) 0.004(3) -0.003(2) -0.006(2)
C129 0.031(3) 0.031(3) 0.043(3) -0.003(2) -0.001(2) 0.000(2)
C130 0.030(3) 0.030(3) 0.034(3) 0.002(2) 0.007(2) -0.001(2)
C131 0.026(2) 0.031(3) 0.031(3) -0.002(2) 0.0029(19) -0.003(2)
C132 0.023(2) 0.024(3) 0.043(3) 0.000(2) 0.005(2) -0.002(2)
C133 0.042(3) 0.029(3) 0.040(3) 0.011(2) 0.002(2) -0.015(2)
C134 0.027(3) 0.052(4) 0.037(3) 0.005(3) 0.007(2) -0.007(2)
C135 0.028(3) 0.046(3) 0.035(3) -0.001(2) 0.005(2) 0.003(2)
C136 0.023(2) 0.024(3) 0.039(3) 0.001(2) 0.000(2) -0.003(2)
C137 0.023(2) 0.033(3) 0.033(3) -0.004(2) 0.005(2) -0.003(2)
C138 0.037(3) 0.040(3) 0.033(3) 0.003(2) 0.009(2) -0.002(2)
C139 0.033(3) 0.060(4) 0.042(3) 0.016(3) -0.003(2) 0.009(3)
C140 0.032(3) 0.087(5) 0.034(3) -0.009(3) -0.005(2) 0.005(3)
C141 0.027(3) 0.063(4) 0.042(3) -0.013(3) 0.000(2) -0.004(3)
C142 0.038(3) 0.036(3) 0.037(3) 0.002(2) 0.004(2) 0.003(2)
C143 0.024(2) 0.027(3) 0.025(2) -0.004(2) 0.0041(19) -0.0043(19)
C144 0.032(3) 0.037(3) 0.023(3) 0.003(2) 0.000(2) 0.002(2)
C145 0.038(3) 0.035(3) 0.026(3) -0.002(2) 0.013(2) 0.002(2)
C146 0.023(2) 0.033(3) 0.038(3) 0.001(2) 0.004(2) 0.006(2)
C147 0.030(2) 0.034(3) 0.020(2) -0.001(2) -0.004(2) -0.004(2)
C148 0.027(2) 0.037(3) 0.023(3) -0.001(2) 0.007(2) -0.002(2)
F21 0.0448(16) 0.0456(18) 0.0283(14) -0.0079(12) 0.0112(12) -0.0104(13)
F22 0.0610(19) 0.0367(17) 0.0468(18) -0.0145(14) 0.0005(14) -0.0041(14)
F23 0.0426(16) 0.0352(17) 0.071(2) 0.0038(15) -0.0084(14) -0.0150(13)
F24 0.0427(17) 0.066(2) 0.0586(19) 0.0178(16) 0.0113(14) -0.0175(15)
F25 0.0430(16) 0.0552(19) 0.0374(16) -0.0007(14) 0.0150(13) -0.0070(13)
F26 0.0359(14) 0.0318(16) 0.0473(16) 0.0080(13) 0.0129(12) 0.0084(12)
F27 0.0337(15) 0.060(2) 0.0539(18) -0.0028(15) 0.0151(13) 0.0125(14)
F28 0.0441(17) 0.083(2) 0.0508(18) 0.0117(16) 0.0223(14) -0.0142(15)
F29 0.0504(18) 0.051(2) 0.075(2) 0.0297(17) 0.0152(16) -0.0089(15)
F30 0.0450(16) 0.0271(16) 0.0631(19) 0.0072(14) 0.0138(14) 0.0008(13)
F31 0.0551(18) 0.0336(17) 0.0500(18) 0.0082(14) -0.0045(14) 0.0004(14)
F32 0.083(2) 0.080(3) 0.059(2) 0.0291(19) -0.0162(18) 0.0169(19)
F33 0.0494(19) 0.139(3) 0.0434(19) -0.0011(19) -0.0199(15) -0.0010(19)
F34 0.057(2) 0.080(3) 0.064(2) -0.0283(18) -0.0035(16) -0.0242(18)
F35 0.0523(18) 0.0340(18) 0.0556(18) -0.0074(14) -0.0009(14) -0.0083(14)
F36 0.0466(16) 0.0568(19) 0.0236(14) -0.0005(13) 0.0020(12) 0.0133(13)
F37 0.0505(17) 0.0529(19) 0.0333(15) -0.0015(13) 0.0159(13) 0.0155(14)
F38 0.0324(15) 0.0479(18) 0.0453(17) -0.0033(13) 0.0058(12) 0.0103(13)
F39 0.0349(15) 0.066(2) 0.0322(16) -0.0014(14) -0.0063(12) 0.0078(13)
F40 0.0390(15) 0.0489(18) 0.0242(14) -0.0063(12) 0.0038(11) 0.0061(12)

loop_
_atom_type_symbol
_atom_type_description
_atom_type_scat_dispersion_real
_atom_type_scat_dispersion_imag
_atom_type_scat_source
C C 0.0033 0.0016 'International Tables Vol C Tables 4.2.6.8 and 6.1.1.4'
H H 0.0000 0.0000 'International Tables Vol C Tables 4.2.6.8 and 6.1.1.4'
B B 0.0013 0.0007 'International Tables Vol C Tables 4.2.6.8 and 6.1.1.4'
N N 0.0061 0.0033 'International Tables Vol C Tables 4.2.6.8 and 6.1.1.4'
O O 0.0106 0.0060 'International Tables Vol C Tables 4.2.6.8 and 6.1.1.4'
F F 0.0171 0.0103 'International Tables Vol C Tables 4.2.6.8 and 6.1.1.4'
P P 0.1023 0.0942 'International Tables Vol C Tables 4.2.6.8 and 6.1.1.4'

loop_
_geom_angle_atom_site_label_1
_geom_angle_atom_site_label_2
_geom_angle_atom_site_label_3
_geom_angle
N1 P1 C14 108.43(19)
N1 P1 C13 115.79(19)
C14 P1 C13 106.8(2)
N1 P1 C1 118.81(18)
C14 P1 C1 100.69(19)
C13 P1 C1 104.8(2)
N2 P2 C32 108.56(19)
N2 P2 C33 109.9(2)
C32 P2 C33 112.3(2)
N2 P2 C11 112.64(18)
C32 P2 C11 109.4(2)
C33 P2 C11 104.03(19)
C12 O1 C6 106.0(3)
C20 N1 P1 132.5(3)
C39 N2 P2 129.1(3)
C39 N2 H1A 115.5
P2 N2 H1A 115.5
C6 C1 C2 114.6(4)
C6 C1 P1 119.4(3)
C2 C1 P1 125.9(3)
C1 C2 C3 121.8(4)
C1 C2 H2 119.1
C3 C2 H2 119.1
C4 C3 C2 121.4(4)
C4 C3 H3 119.3
C2 C3 H3 119.3
C3 C4 C5 119.5(4)
C3 C4 H4 120.3
C5 C4 H4 120.3
C4 C5 C6 117.0(4)
C4 C5 C7 137.3(4)
C6 C5 C7 105.7(4)
O1 C6 C1 124.0(4)
O1 C6 C5 110.4(4)
C1 C6 C5 125.6(4)
C12 C7 C8 117.2(4)
C12 C7 C5 106.7(4)
C8 C7 C5 136.1(4)
C9 C8 C7 118.5(4)
C9 C8 H8 120.7
C7 C8 H8 120.7
C8 C9 C10 122.9(4)
C8 C9 H9 118.6
C10 C9 H9 118.6
C9 C10 C11 120.1(4)
C9 C10 H10 119.9
C11 C10 H10 119.9
C12 C11 C10 114.8(4)
C12 C11 P2 119.6(3)
C10 C11 P2 125.3(3)
C11 C12 C7 126.4(4)
C11 C12 O1 122.3(4)
C7 C12 O1 111.2(4)
P1 C13 H13A 109.5
P1 C13 H13B 109.5
H13A C13 H13B 109.5
P1 C13 H13C 109.5
H13A C13 H13C 109.5
H13B C13 H13C 109.5
C19 C14 C15 118.7(4)
C19 C14 P1 121.3(3)
C15 C14 P1 120.0(3)
C16 C15 C14 120.8(5)
C16 C15 H15 119.6
C14 C15 H15 119.6
C15 C16 C17 119.9(5)
C15 C16 H16 120.0
C17 C16 H16 120.0
C16 C17 C18 120.7(4)
C16 C17 H17 119.7
C18 C17 H17 119.7
C19 C18 C17 119.0(5)
C19 C18 H18 120.5
C17 C18 H18 120.5
C18 C19 C14 120.9(4)
C18 C19 H19 119.6
C14 C19 H19 119.6
C21 C20 C25 119.2(4)
C21 C20 N1 117.1(3)
C25 C20 N1 123.5(4)
C22 C21 C20 118.6(4)
C22 C21 C26 120.3(4)
C20 C21 C26 121.1(4)
C23 C22 C21 122.7(4)
C23 C22 H22 118.6
C21 C22 H22 118.6
C24 C23 C22 118.5(4)
C24 C23 H23 120.8
C22 C23 H23 120.8
C23 C24 C25 122.2(4)
C23 C24 H24 118.9
C25 C24 H24 118.9
C24 C25 C20 118.8(4)
C24 C25 C29 119.7(4)
C20 C25 C29 121.5(4)
C28 C26 C21 111.2(4)
C28 C26 C27 110.7(4)
C21 C26 C27 113.7(4)
C28 C26 H26 106.9
C21 C26 H26 106.9
C27 C26 H26 106.9
C26 C27 H27A 109.5
C26 C27 H27B 109.5
H27A C27 H27B 109.5
C26 C27 H27C 109.5
H27A C27 H27C 109.5
H27B C27 H27C 109.5
C26 C28 H28A 109.5
C26 C28 H28B 109.5
H28A C28 H28B 109.5
C26 C28 H28C 109.5
H28A C28 H28C 109.5
H28B C28 H28C 109.5
C30 C29 C31 109.3(4)
C30 C29 C25 111.3(4)
C31 C29 C25 113.6(4)
C30 C29 H29 107.5
C31 C29 H29 107.5
C25 C29 H29 107.5
C29 C30 H30A 109.5
C29 C30 H30B 109.5
H30A C30 H30B 109.5
C29 C30 H30C 109.5
H30A C30 H30C 109.5
H30B C30 H30C 109.5
C29 C31 H31A 109.5
C29 C31 H31B 109.5
H31A C31 H31B 109.5
C29 C31 H31C 109.5
H31A C31 H31C 109.5
H31B C31 H31C 109.5
P2 C32 H32A 109.5
P2 C32 H32B 109.5
H32A C32 H32B 109.5
P2 C32 H32C 109.5
H32A C32 H32C 109.5
H32B C32 H32C 109.5
C38 C33 C34 119.0(4)
C38 C33 P2 117.9(4)
C34 C33 P2 122.8(3)
C35 C34 C33 120.2(4)
C35 C34 H34 119.9
C33 C34 H34 119.9
C36 C35 C34 120.3(5)
C36 C35 H35 119.9
C34 C35 H35 119.9
C37 C36 C35 120.0(5)
C37 C36 H36 120.0
C35 C36 H36 120.0
C36 C37 C38 120.4(5)
C36 C37 H37 119.8
C38 C37 H37 119.8
C37 C38 C33 120.1(5)
C37 C38 H38 119.9
C33 C38 H38 119.9
C44 C39 C40 122.2(4)
C44 C39 N2 119.6(4)
C40 C39 N2 118.0(4)
C41 C40 C39 118.4(5)
C41 C40 C48 119.3(4)
C39 C40 C48 122.3(4)
C42 C41 C40 120.1(5)
C42 C41 H41 120.0
C40 C41 H41 120.0
C41 C42 C43 120.9(5)
C41 C42 H42 119.6
C43 C42 H42 119.6
C42 C43 C44 121.1(5)
C42 C43 H43 119.4
C44 C43 H43 119.4
C39 C44 C43 117.2(4)
C39 C44 C45 123.5(4)
C43 C44 C45 119.3(4)
C44 C45 C46 110.5(4)
C44 C45 C47 113.5(4)
C46 C45 C47 110.9(4)
C44 C45 H45 107.2
C46 C45 H45 107.2
C47 C45 H45 107.2
C45 C46 H46A 109.5
C45 C46 H46B 109.5
H46A C46 H46B 109.5
C45 C46 H46C 109.5
H46A C46 H46C 109.5
H46B C46 H46C 109.5
C45 C47 H47A 109.5
C45 C47 H47B 109.5
H47A C47 H47B 109.5
C45 C47 H47C 109.5
H47A C47 H47C 109.5
H47B C47 H47C 109.5
C49 C48 C40 111.7(4)
C49 C48 C50 108.7(5)
C40 C48 C50 113.1(4)
C49 C48 H48 107.7
C40 C48 H48 107.7
C50 C48 H48 107.7
C48 C49 H49A 109.5
C48 C49 H49B 109.5
H49A C49 H49B 109.5
C48 C49 H49C 109.5
H49A C49 H49C 109.5
H49B C49 H49C 109.5
C48 C50 H50A 109.5
C48 C50 H50B 109.5
H50A C50 H50B 109.5
C48 C50 H50C 109.5
H50A C50 H50C 109.5
H50B C50 H50C 109.5
N3 P3 C63 114.8(2)
N3 P3 C64 109.8(2)
C63 P3 C64 107.9(2)
N3 P3 C51 116.64(19)
C63 P3 C51 104.1(2)
C64 P3 C51 102.7(2)
N4 P4 C83A 111.61(18)
N4 P4 C82 108.2(2)
C83A P4 C82 107.3(2)
N4 P4 C61 113.42(19)
C83A P4 C61 106.65(19)
C82 P4 C61 109.6(2)
N4 P4 C83B 102.97(18)
C83A P4 C83B 20.95(5)
C82 P4 C83B 128.0(2)
C61 P4 C83B 94.20(18)
C62 O2 C56 105.3(3)
C70 N3 P3 123.0(3)
C89 N4 P4 128.5(3)
C89 N4 H2A 115.8
P4 N4 H2A 115.8
C52 C51 C56 114.6(4)
C52 C51 P3 125.4(4)
C56 C51 P3 120.0(4)
C51 C52 C53 122.2(5)
C51 C52 H52 118.9
C53 C52 H52 118.9
C54 C53 C52 121.5(5)
C54 C53 H53 119.3
C52 C53 H53 119.3
C53 C54 C55 117.5(5)
C53 C54 H54 121.3
C55 C54 H54 121.3
C56 C55 C54 119.9(4)
C56 C55 C57 105.4(4)
C54 C55 C57 134.6(4)
O2 C56 C55 112.0(4)
O2 C56 C51 123.6(4)
C55 C56 C51 124.3(4)
C58 C57 C62 118.4(4)
C58 C57 C55 136.4(4)
C62 C57 C55 105.2(4)
C59 C58 C57 118.5(4)
C59 C58 H58 120.7
C57 C58 H58 120.7
C58 C59 C60 122.2(4)
C58 C59 H59 118.9
C60 C59 H59 118.9
C59 C60 C61 121.2(4)
C59 C60 H60 119.4
C61 C60 H60 119.4
C62 C61 C60 115.5(4)
C62 C61 P4 120.1(3)
C60 C61 P4 124.2(4)
O2 C62 C61 123.6(4)
O2 C62 C57 112.1(4)
C61 C62 C57 124.3(4)
P3 C63 H63A 109.5
P3 C63 H63B 109.5
H63A C63 H63B 109.5
P3 C63 H63C 109.5
H63A C63 H63C 109.5
H63B C63 H63C 109.5
C65 C64 C69 120.3(4)
C65 C64 P3 120.6(3)
C69 C64 P3 119.1(4)
C64 C65 C66 119.3(4)
C64 C65 H65 120.4
C66 C65 H65 120.4
C67 C66 C65 119.4(5)
C67 C66 H66 120.3
C65 C66 H66 120.3
C68 C67 C66 120.8(5)
C68 C67 H67 119.6
C66 C67 H67 119.6
C67 C68 C69 120.1(5)
C67 C68 H68 119.9
C69 C68 H68 119.9
C68 C69 C64 120.1(5)
C68 C69 H69 120.0
C64 C69 H69 120.0
C71 C70 C75 119.6(4)
C71 C70 N3 121.3(4)
C75 C70 N3 119.1(4)
C70 C71 C72 119.5(4)
C70 C71 C79 121.1(4)
C72 C71 C79 119.4(4)
C73 C72 C71 121.7(4)
C73 C72 H72 119.1
C71 C72 H72 119.1
C72 C73 C74 118.3(5)
C72 C73 H73 120.9
C74 C73 H73 120.8
C75 C74 C73 121.7(4)
C75 C74 H74 119.2
C73 C74 H74 119.2
C74 C75 C70 119.2(4)
C74 C75 C76 120.1(4)
C70 C75 C76 120.7(4)
C75 C76 C78 114.6(4)
C75 C76 C77 109.4(4)
C78 C76 C77 109.7(4)
C75 C76 H76 107.6
C78 C76 H76 107.6
C77 C76 H76 107.6
C76 C77 H77A 109.5
C76 C77 H77B 109.5
H77A C77 H77B 109.5
C76 C77 H77C 109.5
H77A C77 H77C 109.5
H77B C77 H77C 109.5
C76 C78 H78A 109.5
C76 C78 H78B 109.5
H78A C78 H78B 109.5
C76 C78 H78C 109.5
H78A C78 H78C 109.5
H78B C78 H78C 109.5
C80 C79 C71 110.5(5)
C80 C79 C81 110.8(5)
C71 C79 C81 110.2(4)
C80 C79 H79 108.4
C71 C79 H79 108.4
C81 C79 H79 108.4
C79 C80 H80A 109.5
C79 C80 H80B 109.5
H80A C80 H80B 109.5
C79 C80 H80C 109.5
H80A C80 H80C 109.5
H80B C80 H80C 109.5
C79 C81 H81A 109.5
C79 C81 H81B 109.5
H81A C81 H81B 109.5
C79 C81 H81C 109.5
H81A C81 H81C 109.5
H81B C81 H81C 109.5
P4 C82 H82A 109.5
P4 C82 H82B 109.5
H82A C82 H82B 109.5
P4 C82 H82C 109.5
H82A C82 H82C 109.5
H82B C82 H82C 109.5
C84A C83A C88A 120.0
C84A C83A P4 120.4(2)
C88A C83A P4 119.2(2)
C85A C84A C83A 120.0
C85A C84A H84A 120.0
C83A C84A H84A 120.0
C84A C85A C86A 120.0
C84A C85A H85A 120.0
C86A C85A H85A 120.0
C87A C86A C85A 120.0
C87A C86A H86A 120.0
C85A C86A H86A 120.0
C86A C87A C88A 120.0
C86A C87A H87A 120.0
C88A C87A H87A 120.0
C87A C88A C83A 120.0
C87A C88A H88A 120.0
C83A C88A H88A 120.0
C84B C83B C88B 120.0
C84B C83B P4 126.42(19)
C88B C83B P4 113.2(2)
C83B C84B C85B 120.0
C83B C84B H84B 120.0
C85B C84B H84B 120.0
C86B C85B C84B 120.0
C86B C85B H85B 120.0
C84B C85B H85B 120.0
C87B C86B C85B 120.0
C87B C86B H86B 120.0
C85B C86B H86B 120.0
C86B C87B C88B 120.0
C86B C87B H87B 120.0
C88B C87B H87B 120.0
C87B C88B C83B 120.0
C87B C88B H88B 120.0
C83B C88B H88B 120.0
C94 C89 C90 122.7(4)
C94 C89 N4 117.5(4)
C90 C89 N4 119.7(4)
C91 C90 C89 116.9(4)
C91 C90 C98 119.4(4)
C89 C90 C98 123.7(4)
C92 C91 C90 121.3(5)
C92 C91 H91 119.3
C90 C91 H91 119.3
C93 C92 C91 120.1(5)
C93 C92 H92 120.0
C91 C92 H92 120.0
C92 C93 C94 121.6(5)
C92 C93 H93 119.2
C94 C93 H93 119.2
C93 C94 C89 117.4(4)
C93 C94 C95 119.9(4)
C89 C94 C95 122.7(4)
C97 C95 C96 109.2(5)
C97 C95 C94 110.3(4)
C96 C95 C94 114.0(4)
C97 C95 H95 107.7
C96 C95 H95 107.7
C94 C95 H95 107.7
C95 C96 H96A 109.5
C95 C96 H96B 109.5
H96A C96 H96B 109.5
C95 C96 H96C 109.5
H96A C96 H96C 109.5
H96B C96 H96C 109.5
C95 C97 H97A 109.5
C95 C97 H97B 109.5
H97A C97 H97B 109.5
C95 C97 H97C 109.5
H97A C97 H97C 109.5
H97B C97 H97C 109.5
C99 C98 C90 113.9(4)
C99 C98 C100 111.2(4)
C90 C98 C100 110.2(4)
C99 C98 H98 107.1
C90 C98 H98 107.1
C100 C98 H98 107.1
C98 C99 H99A 109.5
C98 C99 H99B 109.5
H99A C99 H99B 109.5
C98 C99 H99C 109.5
H99A C99 H99C 109.5
H99B C99 H99C 109.5
C98 C100 H10A 109.5
C98 C100 H10B 109.5
H10A C100 H10B 109.5
C98 C100 H10C 109.5
H10A C100 H10C 109.5
H10B C100 H10C 109.5
C107 B1 C101 101.8(3)
C107 B1 C119 112.8(4)
C101 B1 C119 114.5(4)
C107 B1 C113 115.4(4)
C101 B1 C113 111.9(4)
C119 B1 C113 101.0(3)
C106 C101 C102 112.6(4)
C106 C101 B1 119.2(4)
C102 C101 B1 128.1(4)
F1 C102 C101 120.8(4)
F1 C102 C103 115.2(4)
C101 C102 C103 124.0(4)
F2 C103 C104 121.1(4)
F2 C103 C102 119.8(5)
C104 C103 C102 119.1(5)
F3 C104 C103 120.0(5)
F3 C104 C105 120.1(5)
C103 C104 C105 119.9(4)
F4 C105 C106 120.8(4)
F4 C105 C104 120.6(4)
C106 C105 C104 118.6(4)
C105 C106 F5 115.7(4)
C105 C106 C101 125.9(4)
F5 C106 C101 118.4(4)
C112 C107 C108 113.2(4)
C112 C107 B1 127.4(4)
C108 C107 B1 119.2(4)
F6 C108 C109 117.3(4)
F6 C108 C107 118.8(4)
C109 C108 C107 123.8(5)
C110 C109 F7 120.6(5)
C110 C109 C108 120.6(5)
F7 C109 C108 118.8(5)
C109 C110 C111 119.2(5)
C109 C110 F8 121.4(5)
C111 C110 F8 119.4(5)
C110 C111 F9 121.1(5)
C110 C111 C112 119.9(5)
F9 C111 C112 119.0(5)
F10 C112 C107 122.1(4)
F10 C112 C111 114.7(4)
C107 C112 C111 123.2(5)
C118 C113 C114 113.2(4)
C118 C113 B1 126.6(4)
C114 C113 B1 119.9(4)
F15 C114 C113 119.7(4)
F15 C114 C115 115.4(4)
C113 C114 C115 124.8(4)
F14 C115 C116 120.0(4)
F14 C115 C114 121.1(4)
C116 C115 C114 118.9(4)
F13 C116 C117 120.3(4)
F13 C116 C115 120.4(4)
C117 C116 C115 119.2(4)
F12 C117 C116 120.0(4)
F12 C117 C118 120.2(4)
C116 C117 C118 119.8(4)
F11 C118 C113 122.0(4)
F11 C118 C117 114.1(4)
C113 C118 C117 123.9(4)
C124 C119 C120 112.9(4)
C124 C119 B1 119.4(4)
C120 C119 B1 126.9(4)
F16 C120 C121 114.8(4)
F16 C120 C119 121.2(4)
C121 C120 C119 124.0(4)
F17 C121 C122 119.6(4)
F17 C121 C120 120.1(4)
C122 C121 C120 120.3(4)
F18 C122 C121 121.2(4)
F18 C122 C123 120.3(4)
C121 C122 C123 118.4(4)
F19 C123 C124 121.0(4)
F19 C123 C122 119.7(4)
C124 C123 C122 119.3(4)
F20 C124 C123 115.8(4)
F20 C124 C119 118.9(4)
C123 C124 C119 125.2(4)
C137 B2 C143 114.0(4)
C137 B2 C131 102.7(3)
C143 B2 C131 113.8(4)
C137 B2 C125 113.8(4)
C143 B2 C125 100.9(3)
C131 B2 C125 112.1(3)
C130 C125 C126 112.2(4)
C130 C125 B2 128.0(4)
C126 C125 B2 119.4(4)
F25 C126 C127 116.3(4)
F25 C126 C125 118.6(4)
C127 C126 C125 125.2(4)
F24 C127 C126 120.7(5)
F24 C127 C128 119.8(4)
C126 C127 C128 119.5(4)
F23 C128 C127 120.5(4)
F23 C128 C129 120.8(4)
C127 C128 C129 118.6(4)
F22 C129 C130 121.0(4)
F22 C129 C128 119.7(4)
C130 C129 C128 119.3(4)
F21 C130 C129 114.2(4)
F21 C130 C125 120.6(4)
C129 C130 C125 125.1(4)
C132 C131 C136 114.2(4)
C132 C131 B2 127.7(4)
C136 C131 B2 118.0(4)
F30 C132 C133 115.7(4)
F30 C132 C131 121.3(4)
C133 C132 C131 123.0(4)
F29 C133 C134 119.9(4)
F29 C133 C132 119.4(4)
C134 C133 C132 120.7(4)
F28 C134 C133 120.8(5)
F28 C134 C135 120.0(4)
C133 C134 C135 119.2(4)
F27 C135 C134 121.1(4)
F27 C135 C136 119.4(4)
C134 C135 C136 119.5(4)
F26 C136 C135 116.6(4)
F26 C136 C131 120.0(4)
C135 C136 C131 123.4(4)
C138 C137 C142 112.4(4)
C138 C137 B2 129.1(4)
C142 C137 B2 118.3(4)
F31 C138 C137 120.4(4)
F31 C138 C139 115.6(4)
C137 C138 C139 124.0(5)
C140 C139 F32 121.0(5)
C140 C139 C138 119.8(5)
F32 C139 C138 119.2(5)
C139 C140 F33 120.7(6)
C139 C140 C141 120.2(5)
F33 C140 C141 119.1(5)
F34 C141 C140 121.0(5)
F34 C141 C142 121.1(5)
C140 C141 C142 117.9(5)
F35 C142 C141 115.1(5)
F35 C142 C137 119.2(4)
C141 C142 C137 125.7(5)
C144 C143 C148 112.3(4)
C144 C143 B2 127.5(4)
C148 C143 B2 119.5(4)
F36 C144 C143 120.7(4)
F36 C144 C145 114.8(4)
C143 C144 C145 124.4(4)
F37 C145 C146 120.0(4)
F37 C145 C144 120.3(4)
C146 C145 C144 119.6(4)
F38 C146 C145 120.2(4)
F38 C146 C147 120.7(4)
C145 C146 C147 119.1(4)
F39 C147 C148 121.1(4)
F39 C147 C146 119.6(4)
C148 C147 C146 119.3(4)
C147 C148 F40 115.5(4)
C147 C148 C143 125.3(4)
F40 C148 C143 119.2(4)

loop_
_geom_bond_atom_site_label_1
_geom_bond_atom_site_label_2
_geom_bond_distance
P1 N1 1.551(3)
P1 C14 1.803(4)
P1 C13 1.810(4)
P1 C1 1.827(4)
P2 N2 1.618(3)
P2 C32 1.745(4)
P2 C33 1.783(4)
P2 C11 1.782(4)
O1 C12 1.387(4)
O1 C6 1.388(4)
N1 C20 1.427(5)
N2 C39 1.457(5)
N2 H1A 0.8800
C1 C6 1.392(5)
C1 C2 1.397(5)
C2 C3 1.401(6)
C2 H2 0.9500
C3 C4 1.382(6)
C3 H3 0.9500
C4 C5 1.395(6)
C4 H4 0.9500
C5 C6 1.411(5)
C5 C7 1.437(6)
C7 C12 1.382(5)
C7 C8 1.399(5)
C8 C9 1.377(6)
C8 H8 0.9500
C9 C10 1.387(6)
C9 H9 0.9500
C10 C11 1.412(5)
C10 H10 0.9500
C11 C12 1.380(5)
C13 H13A 0.9800
C13 H13B 0.9800
C13 H13C 0.9800
C14 C19 1.384(6)
C14 C15 1.409(6)
C15 C16 1.360(6)
C15 H15 0.9500
C16 C17 1.376(6)
C16 H16 0.9500
C17 C18 1.399(6)
C17 H17 0.9500
C18 C19 1.380(5)
C18 H18 0.9500
C19 H19 0.9500
C20 C21 1.411(5)
C20 C25 1.416(5)
C21 C22 1.378(5)
C21 C26 1.527(5)
C22 C23 1.372(6)
C22 H22 0.9500
C23 C24 1.371(6)
C23 H23 0.9500
C24 C25 1.381(6)
C24 H24 0.9500
C25 C29 1.532(6)
C26 C28 1.512(6)
C26 C27 1.527(6)
C26 H26 1.0000
C27 H27A 0.9800
C27 H27B 0.9800
C27 H27C 0.9800
C28 H28A 0.9800
C28 H28B 0.9800
C28 H28C 0.9800
C29 C30 1.479(6)
C29 C31 1.534(6)
C29 H29 1.0000
C30 H30A 0.9800
C30 H30B 0.9800
C30 H30C 0.9800
C31 H31A 0.9800
C31 H31B 0.9800
C31 H31C 0.9800
C32 H32A 0.9800
C32 H32B 0.9800
C32 H32C 0.9800
C33 C38 1.388(6)
C33 C34 1.394(6)
C34 C35 1.385(6)
C34 H34 0.9500
C35 C36 1.374(6)
C35 H35 0.9500
C36 C37 1.376(7)
C36 H36 0.9500
C37 C38 1.386(6)
C37 H37 0.9500
C38 H38 0.9500
C39 C44 1.394(6)
C39 C40 1.410(6)
C40 C41 1.390(6)
C40 C48 1.508(6)
C41 C42 1.376(6)
C41 H41 0.9500
C42 C43 1.386(6)
C42 H42 0.9500
C43 C44 1.398(6)
C43 H43 0.9500
C44 C45 1.512(6)
C45 C46 1.521(6)
C45 C47 1.542(6)
C45 H45 1.0000
C46 H46A 0.9800
C46 H46B 0.9800
C46 H46C 0.9800
C47 H47A 0.9800
C47 H47B 0.9800
C47 H47C 0.9800
C48 C49 1.498(7)
C48 C50 1.540(6)
C48 H48 1.0000
C49 H49A 0.9800
C49 H49B 0.9800
C49 H49C 0.9800
C50 H50A 0.9800
C50 H50B 0.9800
C50 H50C 0.9800
P3 N3 1.556(3)
P3 C63 1.788(4)
P3 C64 1.799(4)
P3 C51 1.823(4)
P4 N4 1.627(3)
P4 C83A 1.757(3)
P4 C82 1.772(5)
P4 C61 1.795(4)
P4 C83B 1.944(4)
O2 C62 1.374(4)
O2 C56 1.380(5)
N3 C70 1.428(5)
N4 C89 1.464(5)
N4 H2A 0.8800
C51 C52 1.388(6)
C51 C56 1.393(6)
C52 C53 1.411(6)
C52 H52 0.9500
C53 C54 1.378(6)
C53 H53 0.9500
C54 C55 1.391(6)
C54 H54 0.9500
C55 C56 1.390(5)
C55 C57 1.453(6)
C57 C58 1.396(5)
C57 C62 1.396(5)
C58 C59 1.369(6)
C58 H58 0.9500
C59 C60 1.394(6)
C59 H59 0.9500
C60 C61 1.393(5)
C60 H60 0.9500
C61 C62 1.391(5)
C63 H63A 0.9800
C63 H63B 0.9800
C63 H63C 0.9800
C64 C65 1.383(6)
C64 C69 1.394(6)
C65 C66 1.404(6)
C65 H65 0.9500
C66 C67 1.392(7)
C66 H66 0.9500
C67 C68 1.367(7)
C67 H67 0.9500
C68 C69 1.380(6)
C68 H68 0.9500
C69 H69 0.9500
C70 C71 1.394(6)
C70 C75 1.397(6)
C71 C72 1.397(6)
C71 C79 1.534(6)
C72 C73 1.368(6)
C72 H72 0.9500
C73 C74 1.392(6)
C73 H73 0.9500
C74 C75 1.391(6)
C74 H74 0.9500
C75 C76 1.503(6)
C76 C78 1.518(6)
C76 C77 1.524(7)
C76 H76 1.0000
C77 H77A 0.9800
C77 H77B 0.9800
C77 H77C 0.9800
C78 H78A 0.9800
C78 H78B 0.9800
C78 H78C 0.9800
C79 C80 1.462(7)
C79 C81 1.544(8)
C79 H79 1.0000
C80 H80A 0.9800
C80 H80B 0.9800
C80 H80C 0.9800
C81 H81A 0.9800
C81 H81B 0.9800
C81 H81C 0.9800
C82 H82A 0.9800
C82 H82B 0.9800
C82 H82C 0.9800
C83A C84A 1.3900
C83A C88A 1.3900
C84A C85A 1.3900
C84A H84A 0.9500
C85A C86A 1.3900
C85A H85A 0.9500
C86A C87A 1.3900
C86A H86A 0.9500
C87A C88A 1.3900
C87A H87A 0.9500
C88A H88A 0.9500
C83B C84B 1.3898
C83B C88B 1.3901
C84B C85B 1.3901
C84B H84B 0.9500
C85B C86B 1.3900
C85B H85B 0.9500
C86B C87B 1.3899
C86B H86B 0.9500
C87B C88B 1.3901
C87B H87B 0.9500
C88B H88B 0.9500
C89 C94 1.395(6)
C89 C90 1.395(6)
C90 C91 1.390(6)
C90 C98 1.522(6)
C91 C92 1.384(6)
C91 H91 0.9500
C92 C93 1.357(6)
C92 H92 0.9500
C93 C94 1.386(6)
C93 H93 0.9500
C94 C95 1.537(6)
C95 C97 1.530(7)
C95 C96 1.540(6)
C95 H95 1.0000
C96 H96A 0.9800
C96 H96B 0.9800
C96 H96C 0.9800
C97 H97A 0.9800
C97 H97B 0.9800
C97 H97C 0.9800
C98 C99 1.520(6)
C98 C100 1.548(6)
C98 H98 1.0000
C99 H99A 0.9800
C99 H99B 0.9800
C99 H99C 0.9800
C100 H10A 0.9800
C100 H10B 0.9800
C100 H10C 0.9800
B1 C107 1.646(6)
B1 C101 1.647(6)
B1 C119 1.659(6)
B1 C113 1.660(6)
C101 C106 1.376(6)
C101 C102 1.380(6)
C102 F1 1.370(5)
C102 C103 1.390(6)
C103 F2 1.341(5)
C103 C104 1.356(6)
C104 F3 1.349(5)
C104 C105 1.362(6)
C105 F4 1.343(5)
C105 C106 1.363(6)
C106 F5 1.364(5)
C107 C112 1.375(6)
C107 C108 1.385(6)
C108 F6 1.355(5)
C108 C109 1.371(6)
C109 C110 1.336(6)
C109 F7 1.363(5)
C110 C111 1.341(7)
C110 F8 1.355(5)
C111 F9 1.354(5)
C111 C112 1.400(6)
C112 F10 1.363(5)
C113 C118 1.375(5)
C113 C114 1.375(5)
C114 F15 1.363(4)
C114 C115 1.388(6)
C115 F14 1.350(5)
C115 C116 1.364(6)
C116 F13 1.354(5)
C116 C117 1.354(6)
C117 F12 1.353(5)
C117 C118 1.392(6)
C118 F11 1.352(5)
C119 C124 1.379(5)
C119 C120 1.383(5)
C120 F16 1.362(4)
C120 C121 1.382(6)
C121 F17 1.356(5)
C121 C122 1.363(6)
C122 F18 1.341(4)
C122 C123 1.375(6)
C123 F19 1.354(4)
C123 C124 1.373(6)
C124 F20 1.355(4)
B2 C137 1.643(6)
B2 C143 1.645(6)
B2 C131 1.663(6)
B2 C125 1.662(6)
C125 C130 1.384(5)
C125 C126 1.391(6)
C126 F25 1.360(5)
C126 C127 1.366(6)
C127 F24 1.339(5)
C127 C128 1.374(6)
C128 F23 1.340(5)
C128 C129 1.376(6)
C129 F22 1.345(5)
C129 C130 1.374(6)
C130 F21 1.358(5)
C131 C132 1.382(5)
C131 C136 1.393(5)
C132 F30 1.347(5)
C132 C133 1.382(6)
C133 F29 1.338(5)
C133 C134 1.356(6)
C134 F28 1.353(5)
C134 C135 1.363(6)
C135 F27 1.356(5)
C135 C136 1.389(6)
C136 F26 1.353(4)
C137 C138 1.376(6)
C137 C142 1.389(6)
C138 F31 1.349(5)
C138 C139 1.396(6)
C139 C140 1.344(7)
C139 F32 1.351(5)
C140 F33 1.356(5)
C140 C141 1.365(7)
C141 F34 1.351(5)
C141 C142 1.385(6)
C142 F35 1.364(5)
C143 C144 1.378(5)
C143 C148 1.390(5)
C144 F36 1.357(4)
C144 C145 1.384(6)
C145 F37 1.352(4)
C145 C146 1.357(6)
C146 F38 1.356(4)
C146 C147 1.365(5)
C147 F39 1.352(4)
C147 C148 1.363(5)
C148 F40 1.361(4)

loop_
_geom_torsion_atom_site_label_1
_geom_torsion_atom_site_label_2
_geom_torsion_atom_site_label_3
_geom_torsion_atom_site_label_4
_geom_torsion
C14 P1 N1 C20 -148.9(4)
C13 P1 N1 C20 -28.9(4)
C1 P1 N1 C20 97.1(4)
C32 P2 N2 C39 -14.3(4)
C33 P2 N2 C39 -137.4(4)
C11 P2 N2 C39 107.1(4)
N1 P1 C1 C6 44.5(4)
C14 P1 C1 C6 -73.6(3)
C13 P1 C1 C6 175.7(3)
N1 P1 C1 C2 -135.1(4)
C14 P1 C1 C2 106.8(4)
C13 P1 C1 C2 -4.0(4)
C6 C1 C2 C3 1.8(6)
P1 C1 C2 C3 -178.5(3)
C1 C2 C3 C4 -1.6(7)
C2 C3 C4 C5 0.7(7)
C3 C4 C5 C6 -0.2(6)
C3 C4 C5 C7 -178.7(5)
C12 O1 C6 C1 180.0(4)
C12 O1 C6 C5 1.3(4)
C2 C1 C6 O1 -179.8(4)
P1 C1 C6 O1 0.4(5)
C2 C1 C6 C5 -1.3(6)
P1 C1 C6 C5 179.0(3)
C4 C5 C6 O1 179.2(3)
C7 C5 C6 O1 -1.8(4)
C4 C5 C6 C1 0.5(6)
C7 C5 C6 C1 179.5(4)
C4 C5 C7 C12 -179.7(5)
C6 C5 C7 C12 1.6(4)
C4 C5 C7 C8 0.6(9)
C6 C5 C7 C8 -178.1(5)
C12 C7 C8 C9 1.0(6)
C5 C7 C8 C9 -179.3(4)
C7 C8 C9 C10 0.1(6)
C8 C9 C10 C11 -0.6(6)
C9 C10 C11 C12 0.1(6)
C9 C10 C11 P2 -173.3(3)
N2 P2 C11 C12 45.6(4)
C32 P2 C11 C12 166.4(3)
C33 P2 C11 C12 -73.4(3)
N2 P2 C11 C10 -141.3(3)
C32 P2 C11 C10 -20.5(4)
C33 P2 C11 C10 99.7(4)
C10 C11 C12 C7 1.1(6)
P2 C11 C12 C7 174.8(3)
C10 C11 C12 O1 -179.5(3)
P2 C11 C12 O1 -5.7(5)
C8 C7 C12 C11 -1.6(6)
C5 C7 C12 C11 178.6(4)
C8 C7 C12 O1 178.9(3)
C5 C7 C12 O1 -0.9(4)
C6 O1 C12 C11 -179.7(4)
C6 O1 C12 C7 -0.2(4)
N1 P1 C14 C19 10.9(4)
C13 P1 C14 C19 -114.5(4)
C1 P1 C14 C19 136.4(4)
N1 P1 C14 C15 -170.5(3)
C13 P1 C14 C15 64.0(4)
C1 P1 C14 C15 -45.1(4)
C19 C14 C15 C16 0.8(7)
P1 C14 C15 C16 -177.7(3)
C14 C15 C16 C17 -0.5(7)
C15 C16 C17 C18 0.3(7)
C16 C17 C18 C19 -0.4(7)
C17 C18 C19 C14 0.8(7)
C15 C14 C19 C18 -1.0(7)
P1 C14 C19 C18 177.5(3)
P1 N1 C20 C21 125.2(4)
P1 N1 C20 C25 -60.5(6)
C25 C20 C21 C22 0.3(6)
N1 C20 C21 C22 174.9(4)
C25 C20 C21 C26 179.1(4)
N1 C20 C21 C26 -6.3(6)
C20 C21 C22 C23 -1.3(7)
C26 C21 C22 C23 179.8(4)
C21 C22 C23 C24 1.9(8)
C22 C23 C24 C25 -1.5(8)
C23 C24 C25 C20 0.5(7)
C23 C24 C25 C29 -178.7(4)
C21 C20 C25 C24 0.1(6)
N1 C20 C25 C24 -174.1(4)
C21 C20 C25 C29 179.3(4)
N1 C20 C25 C29 5.1(7)
C22 C21 C26 C28 100.1(5)
C20 C21 C26 C28 -78.7(5)
C22 C21 C26 C27 -25.6(6)
C20 C21 C26 C27 155.6(4)
C24 C25 C29 C30 93.4(5)
C20 C25 C29 C30 -85.8(5)
C24 C25 C29 C31 -30.5(6)
C20 C25 C29 C31 150.3(5)
N2 P2 C33 C38 -177.6(4)
C32 P2 C33 C38 61.4(4)
C11 P2 C33 C38 -56.8(4)
N2 P2 C33 C34 -3.7(4)
C32 P2 C33 C34 -124.6(4)
C11 P2 C33 C34 117.2(4)
C38 C33 C34 C35 -0.1(7)
P2 C33 C34 C35 -174.0(4)
C33 C34 C35 C36 -0.7(7)
C34 C35 C36 C37 0.0(8)
C35 C36 C37 C38 1.6(8)
C36 C37 C38 C33 -2.5(8)
C34 C33 C38 C37 1.7(7)
P2 C33 C38 C37 175.9(4)
P2 N2 C39 C44 -72.5(5)
P2 N2 C39 C40 112.3(4)
C44 C39 C40 C41 -2.9(7)
N2 C39 C40 C41 172.2(4)
C44 C39 C40 C48 178.0(4)
N2 C39 C40 C48 -6.9(7)
C39 C40 C41 C42 1.1(7)
C48 C40 C41 C42 -179.7(5)
C40 C41 C42 C43 1.5(8)
C41 C42 C43 C44 -2.6(8)
C40 C39 C44 C43 1.9(7)
N2 C39 C44 C43 -173.1(4)
C40 C39 C44 C45 -179.8(4)
N2 C39 C44 C45 5.2(6)
C42 C43 C44 C39 0.9(7)
C42 C43 C44 C45 -177.5(4)
C39 C44 C45 C46 -87.4(5)
C43 C44 C45 C46 90.9(5)
C39 C44 C45 C47 147.2(4)
C43 C44 C45 C47 -34.5(6)
C41 C40 C48 C49 104.4(5)
C39 C40 C48 C49 -76.5(6)
C41 C40 C48 C50 -18.7(7)
C39 C40 C48 C50 160.5(5)
C63 P3 N3 C70 23.2(4)
C64 P3 N3 C70 145.0(3)
C51 P3 N3 C70 -98.8(4)
C83A P4 N4 C89 132.5(4)
C82 P4 N4 C89 14.7(4)
C61 P4 N4 C89 -107.0(4)
C83B P4 N4 C89 152.5(4)
N3 P3 C51 C52 132.0(4)
C63 P3 C51 C52 4.5(4)
C64 P3 C51 C52 -108.0(4)
N3 P3 C51 C56 -47.6(4)
C63 P3 C51 C56 -175.1(3)
C64 P3 C51 C56 72.5(4)
C56 C51 C52 C53 -1.5(7)
P3 C51 C52 C53 178.9(4)
C51 C52 C53 C54 0.5(7)
C52 C53 C54 C55 1.0(7)
C53 C54 C55 C56 -1.4(6)
C53 C54 C55 C57 179.9(5)
C62 O2 C56 C55 -1.3(4)
C62 O2 C56 C51 -179.9(4)
C54 C55 C56 O2 -178.2(4)
C57 C55 C56 O2 0.9(4)
C54 C55 C56 C51 0.4(7)
C57 C55 C56 C51 179.4(4)
C52 C51 C56 O2 179.5(4)
P3 C51 C56 O2 -0.9(6)
C52 C51 C56 C55 1.1(6)
P3 C51 C56 C55 -179.3(3)
C56 C55 C57 C58 177.7(5)
C54 C55 C57 C58 -3.5(9)
C56 C55 C57 C62 0.0(4)
C54 C55 C57 C62 178.8(5)
C62 C57 C58 C59 -2.3(6)
C55 C57 C58 C59 -179.8(4)
C57 C58 C59 C60 0.4(6)
C58 C59 C60 C61 0.6(7)
C59 C60 C61 C62 0.4(6)
C59 C60 C61 P4 175.4(3)
N4 P4 C61 C62 -41.4(4)
C83A P4 C61 C62 81.9(4)
C82 P4 C61 C62 -162.3(3)
C83B P4 C61 C62 64.7(3)
N4 P4 C61 C60 143.8(4)
C83A P4 C61 C60 -92.9(4)
C82 P4 C61 C60 22.9(4)
C83B P4 C61 C60 -110.1(4)
C56 O2 C62 C61 178.8(4)
C56 O2 C62 C57 1.3(4)
C60 C61 C62 O2 -179.6(4)
P4 C61 C62 O2 5.1(5)
C60 C61 C62 C57 -2.5(6)
P4 C61 C62 C57 -177.7(3)
C58 C57 C62 O2 -179.0(3)
C55 C57 C62 O2 -0.8(4)
C58 C57 C62 C61 3.5(6)
C55 C57 C62 C61 -178.3(4)
N3 P3 C64 C65 -9.8(4)
C63 P3 C64 C65 116.0(4)
C51 P3 C64 C65 -134.5(4)
N3 P3 C64 C69 172.7(3)
C63 P3 C64 C69 -61.6(4)
C51 P3 C64 C69 48.0(4)
C69 C64 C65 C66 -1.0(7)
P3 C64 C65 C66 -178.5(3)
C64 C65 C66 C67 1.4(7)
C65 C66 C67 C68 0.0(7)
C66 C67 C68 C69 -1.9(8)
C67 C68 C69 C64 2.4(8)
C65 C64 C69 C68 -0.9(7)
P3 C64 C69 C68 176.7(4)
P3 N3 C70 C71 84.8(5)
P3 N3 C70 C75 -97.6(5)
C75 C70 C71 C72 3.2(7)
N3 C70 C71 C72 -179.3(4)
C75 C70 C71 C79 -174.4(5)
N3 C70 C71 C79 3.2(7)
C70 C71 C72 C73 -2.1(8)
C79 C71 C72 C73 175.5(5)
C71 C72 C73 C74 -0.7(8)
C72 C73 C74 C75 2.5(8)
C73 C74 C75 C70 -1.4(8)
C73 C74 C75 C76 -179.3(5)
C71 C70 C75 C74 -1.4(7)
N3 C70 C75 C74 -179.1(4)
C71 C70 C75 C76 176.5(4)
N3 C70 C75 C76 -1.2(7)
C74 C75 C76 C78 -42.6(7)
C70 C75 C76 C78 139.5(5)
C74 C75 C76 C77 81.1(6)
C70 C75 C76 C77 -96.8(5)
C70 C71 C79 C80 -117.9(5)
C72 C71 C79 C80 64.5(7)
C70 C71 C79 C81 119.3(6)
C72 C71 C79 C81 -58.2(7)
N4 P4 C83A C84A -27.6(3)
C82 P4 C83A C84A 90.7(3)
C61 P4 C83A C84A -152.0(2)
C83B P4 C83A C84A -96.52(16)
N4 P4 C83A C88A 159.5(2)
C82 P4 C83A C88A -82.2(3)
C61 P4 C83A C88A 35.1(3)
C83B P4 C83A C88A 90.59(15)
C88A C83A C84A C85A 0.0
P4 C83A C84A C85A -172.8(3)
C83A C84A C85A C86A 0.0
C84A C85A C86A C87A 0.0
C85A C86A C87A C88A 0.0
C86A C87A C88A C83A 0.0
C84A C83A C88A C87A 0.0
P4 C83A C88A C87A 172.9(3)
N4 P4 C83B C84B -2.3(3)
C83A P4 C83B C84B 114.81(16)
C82 P4 C83B C84B 123.6(3)
C61 P4 C83B C84B -117.5(2)
N4 P4 C83B C88B -175.0(2)
C83A P4 C83B C88B -57.88(15)
C82 P4 C83B C88B -49.1(3)
C61 P4 C83B C88B 69.8(2)
C88B C83B C84B C85B 0.0
P4 C83B C84B C85B -172.2(3)
C83B C84B C85B C86B 0.0
C84B C85B C86B C87B 0.0
C85B C86B C87B C88B 0.0
C86B C87B C88B C83B 0.0
C84B C83B C88B C87B 0.0
P4 C83B C88B C87B 173.2(2)
P4 N4 C89 C94 -116.3(4)
P4 N4 C89 C90 68.3(5)
C94 C89 C90 C91 -0.1(7)
N4 C89 C90 C91 175.1(4)
C94 C89 C90 C98 -178.6(4)
N4 C89 C90 C98 -3.4(6)
C89 C90 C91 C92 0.2(7)
C98 C90 C91 C92 178.8(4)
C90 C91 C92 C93 0.2(7)
C91 C92 C93 C94 -0.7(8)
C92 C93 C94 C89 0.8(7)
C92 C93 C94 C95 179.8(5)
C90 C89 C94 C93 -0.3(7)
N4 C89 C94 C93 -175.7(4)
C90 C89 C94 C95 -179.3(4)
N4 C89 C94 C95 5.4(6)
C93 C94 C95 C97 -89.1(6)
C89 C94 C95 C97 89.8(6)
C93 C94 C95 C96 34.1(7)
C89 C94 C95 C96 -147.0(5)
C91 C90 C98 C99 35.6(6)
C89 C90 C98 C99 -146.0(4)
C91 C90 C98 C100 -90.2(5)
C89 C90 C98 C100 88.3(5)
C107 B1 C101 C106 67.1(5)
C119 B1 C101 C106 -170.9(4)
C113 B1 C101 C106 -56.8(5)
C107 B1 C101 C102 -107.9(5)
C119 B1 C101 C102 14.1(6)
C113 B1 C101 C102 128.3(4)
C106 C101 C102 F1 -175.7(4)
B1 C101 C102 F1 -0.5(7)
C106 C101 C102 C103 2.3(6)
B1 C101 C102 C103 177.5(4)
F1 C102 C103 F2 -2.0(6)
C101 C102 C103 F2 179.9(4)
F1 C102 C103 C104 176.2(4)
C101 C102 C103 C104 -1.9(7)
F2 C103 C104 F3 -0.6(7)
C102 C103 C104 F3 -178.8(4)
F2 C103 C104 C105 179.1(4)
C102 C103 C104 C105 0.9(7)
F3 C104 C105 F4 -1.0(7)
C103 C104 C105 F4 179.3(4)
F3 C104 C105 C106 179.1(4)
C103 C104 C105 C106 -0.6(7)
F4 C105 C106 F5 0.3(6)
C104 C105 C106 F5 -179.8(4)
F4 C105 C106 C101 -178.7(4)
C104 C105 C106 C101 1.2(7)
C102 C101 C106 C105 -2.0(6)
B1 C101 C106 C105 -177.7(4)
C102 C101 C106 F5 179.1(4)
B1 C101 C106 F5 3.4(6)
C101 B1 C107 C112 -107.8(5)
C119 B1 C107 C112 129.1(4)
C113 B1 C107 C112 13.6(6)
C101 B1 C107 C108 65.3(5)
C119 B1 C107 C108 -57.8(5)
C113 B1 C107 C108 -173.2(4)
C112 C107 C108 F6 179.6(4)
B1 C107 C108 F6 5.6(6)
C112 C107 C108 C109 -1.1(6)
B1 C107 C108 C109 -175.1(4)
F6 C108 C109 C110 179.2(4)
C107 C108 C109 C110 -0.1(7)
F6 C108 C109 F7 -0.4(6)
C107 C108 C109 F7 -179.8(4)
F7 C109 C110 C111 -179.9(4)
C108 C109 C110 C111 0.5(7)
F7 C109 C110 F8 0.8(7)
C108 C109 C110 F8 -178.9(4)
C109 C110 C111 F9 -179.1(4)
F8 C110 C111 F9 0.3(7)
C109 C110 C111 C112 0.4(7)
F8 C110 C111 C112 179.8(4)
C108 C107 C112 F10 -178.7(4)
B1 C107 C112 F10 -5.2(7)
C108 C107 C112 C111 2.0(6)
B1 C107 C112 C111 175.4(4)
C110 C111 C112 F10 178.9(4)
F9 C111 C112 F10 -1.6(6)
C110 C111 C112 C107 -1.7(7)
F9 C111 C112 C107 177.8(4)
C107 B1 C113 C118 -131.3(4)
C101 B1 C113 C118 -15.5(6)
C119 B1 C113 C118 106.7(5)
C107 B1 C113 C114 55.4(5)
C101 B1 C113 C114 171.2(4)
C119 B1 C113 C114 -66.6(5)
C118 C113 C114 F15 -177.2(4)
B1 C113 C114 F15 -3.1(6)
C118 C113 C114 C115 1.4(6)
B1 C113 C114 C115 175.5(4)
F15 C114 C115 F14 0.6(6)
C113 C114 C115 F14 -178.0(4)
F15 C114 C115 C116 179.0(4)
C113 C114 C115 C116 0.3(7)
F14 C115 C116 F13 -0.9(6)
C114 C115 C116 F13 -179.3(4)
F14 C115 C116 C117 177.5(4)
C114 C115 C116 C117 -0.9(7)
F13 C116 C117 F12 -0.7(7)
C115 C116 C117 F12 -179.0(4)
F13 C116 C117 C118 178.0(4)
C115 C116 C117 C118 -0.3(7)
C114 C113 C118 F11 177.0(4)
B1 C113 C118 F11 3.3(7)
C114 C113 C118 C117 -2.7(6)
B1 C113 C118 C117 -176.4(4)
F12 C117 C118 F11 1.2(6)
C116 C117 C118 F11 -177.4(4)
F12 C117 C118 C113 -179.0(4)
C116 C117 C118 C113 2.3(7)
C107 B1 C119 C124 170.0(4)
C101 B1 C119 C124 54.2(5)
C113 B1 C119 C124 -66.2(5)
C107 B1 C119 C120 -20.5(6)
C101 B1 C119 C120 -136.3(4)
C113 B1 C119 C120 103.3(5)
C124 C119 C120 F16 -179.9(4)
B1 C119 C120 F16 10.1(7)
C124 C119 C120 C121 0.6(6)
B1 C119 C120 C121 -169.5(4)
F16 C120 C121 F17 -1.7(6)
C119 C120 C121 F17 177.9(4)
F16 C120 C121 C122 179.5(4)
C119 C120 C121 C122 -0.9(7)
F17 C121 C122 F18 -1.5(7)
C120 C121 C122 F18 177.4(4)
F17 C121 C122 C123 -177.8(4)
C120 C121 C122 C123 1.0(7)
F18 C122 C123 F19 2.8(7)
C121 C122 C123 F19 179.2(4)
F18 C122 C123 C124 -177.3(4)
C121 C122 C123 C124 -0.9(7)
F19 C123 C124 F20 -2.5(6)
C122 C123 C124 F20 177.6(4)
F19 C123 C124 C119 -179.5(4)
C122 C123 C124 C119 0.6(7)
C120 C119 C124 F20 -177.3(4)
B1 C119 C124 F20 -6.4(6)
C120 C119 C124 C123 -0.4(6)
B1 C119 C124 C123 170.5(4)
C137 B2 C125 C130 131.6(4)
C143 B2 C125 C130 -105.9(5)
C131 B2 C125 C130 15.6(6)
C137 B2 C125 C126 -56.2(5)
C143 B2 C125 C126 66.3(5)
C131 B2 C125 C126 -172.2(4)
C130 C125 C126 F25 178.0(4)
B2 C125 C126 F25 4.6(6)
C130 C125 C126 C127 -1.5(6)
B2 C125 C126 C127 -174.8(4)
F25 C126 C127 F24 0.3(6)
C125 C126 C127 F24 179.7(4)
F25 C126 C127 C128 179.3(4)
C125 C126 C127 C128 -1.3(7)
F24 C127 C128 F23 -0.4(7)
C126 C127 C128 F23 -179.4(4)
F24 C127 C128 C129 -178.0(4)
C126 C127 C128 C129 3.0(7)
F23 C128 C129 F22 1.9(7)
C127 C128 C129 F22 179.5(4)
F23 C128 C129 C130 -179.4(4)
C127 C128 C129 C130 -1.9(7)
F22 C129 C130 F21 -3.1(6)
C128 C129 C130 F21 178.3(4)
F22 C129 C130 C125 177.4(4)
C128 C129 C130 C125 -1.1(7)
C126 C125 C130 F21 -176.7(4)
B2 C125 C130 F21 -4.1(7)
C126 C125 C130 C129 2.7(6)
B2 C125 C130 C129 175.3(4)
C137 B2 C131 C132 109.1(5)
C143 B2 C131 C132 -14.6(6)
C125 B2 C131 C132 -128.3(4)
C137 B2 C131 C136 -66.5(5)
C143 B2 C131 C136 169.8(4)
C125 B2 C131 C136 56.0(5)
C136 C131 C132 F30 176.8(4)
B2 C131 C132 F30 1.0(7)
C136 C131 C132 C133 -3.8(6)
B2 C131 C132 C133 -179.6(4)
F30 C132 C133 F29 1.2(6)
C131 C132 C133 F29 -178.2(4)
F30 C132 C133 C134 -178.4(4)
C131 C132 C133 C134 2.2(7)
F29 C133 C134 F28 -0.2(7)
C132 C133 C134 F28 179.4(4)
F29 C133 C134 C135 -179.3(4)
C132 C133 C134 C135 0.3(7)
F28 C134 C135 F27 0.9(7)
C133 C134 C135 F27 180.0(4)
F28 C134 C135 C136 -180.0(4)
C133 C134 C135 C136 -0.9(7)
F27 C135 C136 F26 0.4(6)
C134 C135 C136 F26 -178.7(4)
F27 C135 C136 C131 178.1(4)
C134 C135 C136 C131 -1.0(7)
C132 C131 C136 F26 -179.1(4)
B2 C131 C136 F26 -2.9(6)
C132 C131 C136 C135 3.3(6)
B2 C131 C136 C135 179.5(4)
C143 B2 C137 C138 -129.8(5)
C131 B2 C137 C138 106.6(5)
C125 B2 C137 C138 -14.8(6)
C143 B2 C137 C142 56.7(5)
C131 B2 C137 C142 -66.8(5)
C125 B2 C137 C142 171.8(4)
C142 C137 C138 F31 177.2(4)
B2 C137 C138 F31 3.4(7)
C142 C137 C138 C139 -1.9(6)
B2 C137 C138 C139 -175.7(4)
F31 C138 C139 C140 -178.8(4)
C137 C138 C139 C140 0.4(7)
F31 C138 C139 F32 0.2(6)
C137 C138 C139 F32 179.4(4)
F32 C139 C140 F33 0.6(7)
C138 C139 C140 F33 179.6(4)
F32 C139 C140 C141 -177.1(4)
C138 C139 C140 C141 1.9(8)
C139 C140 C141 F34 179.5(4)
F33 C140 C141 F34 1.7(7)
C139 C140 C141 C142 -2.3(7)
F33 C140 C141 C142 179.9(4)
F34 C141 C142 F35 -0.8(6)
C140 C141 C142 F35 -179.0(4)
F34 C141 C142 C137 178.8(4)
C140 C141 C142 C137 0.6(7)
C138 C137 C142 F35 -179.0(4)
B2 C137 C142 F35 -4.5(6)
C138 C137 C142 C141 1.5(7)
B2 C137 C142 C141 176.0(4)
C137 B2 C143 C144 18.6(6)
C131 B2 C143 C144 136.0(4)
C125 B2 C143 C144 -103.8(5)
C137 B2 C143 C148 -171.5(4)
C131 B2 C143 C148 -54.2(5)
C125 B2 C143 C148 66.1(4)
C148 C143 C144 F36 -178.4(4)
B2 C143 C144 F36 -7.9(7)
C148 C143 C144 C145 -1.9(6)
B2 C143 C144 C145 168.6(4)
F36 C144 C145 F37 -0.9(6)
C143 C144 C145 F37 -177.5(4)
F36 C144 C145 C146 179.6(4)
C143 C144 C145 C146 3.0(7)
F37 C145 C146 F38 1.4(6)
C144 C145 C146 F38 -179.1(4)
F37 C145 C146 C147 178.9(4)
C144 C145 C146 C147 -1.6(7)
F38 C146 C147 F39 -0.4(6)
C145 C146 C147 F39 -177.9(4)
F38 C146 C147 C148 177.0(4)
C145 C146 C147 C148 -0.6(7)
F39 C147 C148 F40 0.3(6)
C146 C147 C148 F40 -177.0(4)
F39 C147 C148 C143 178.9(4)
C146 C147 C148 C143 1.7(7)
C144 C143 C148 C147 -0.4(6)
B2 C143 C148 C147 -171.8(4)
C144 C143 C148 F40 178.2(4)
B2 C143 C148 F40 6.9(6)
